data_4321519
loop_
_publ_author_name
'Carine Edder'
'Claude Piguet'
' G\'erald Bernardinelli'
'Jiri Mareda'
'Christian G. Bochet'
'Jean-Claude G. B\"unzli'
'G\'erard Hopfgartner'

_publ_contact_author
;
     Dr G\'erald Bernardinelli
     Laboratoire de Cristallographie
     Universit\'e de Gen\`eve
     24, quai E. Ansermet
     CH - 1211 Gen\`eve 4
     Switzerland
;
_publ_contact_author_email gerald.bernardinelli@cryst.unige.ch
_publ_contact_author_fax '(+[41] 22) 702 61 08'
_publ_contact_author_phone '(+[41] 22) 702 62 02'
_publ_section_title
;
 Unusual Electronic Effects of Electron-Withdrawing Sulfonamide Groups in
 Optically and Magnetically Active Self-Assembled Noncovalent
 Heterodimetallic d-f Podates
;
_journal_name_full 'Inorganic Chemistry'
_journal_page_first 5059
_journal_page_last 5073
_journal_paper_doi 10.1021/ic000687o
_journal_volume 39
_journal_year 2000
_chemical_formula_moiety
;
EuZn(C36H40N8O3S)3(ClO4)(PF6)(CH3NO2)4(H2O)  
;
_chemical_formula_sum 'C112 H134 Cl4 Eu F6 N28 O34 P S3 Zn'
_chemical_formula_weight 3016.8
_space_group_IT_number 14
_symmetry_cell_setting monoclinic
_symmetry_space_group_name_Hall '-P 2ybc'
_symmetry_space_group_name_H-M 'P 1 21/c 1'
_audit_conform_dict_name cif_core.dic
_audit_conform_dict_version 2.0.1
_audit_creation_date 1999-02-04
_audit_creation_method from_xtal_archive_file_using_CIFIO
_audit_update_record 1999-12-6
_cell_angle_alpha 90.00000
_cell_angle_beta 100.38(3)
_cell_angle_gamma 90.00000
_cell_formula_units_Z 4
_cell_length_a 16.598(3)
_cell_length_b 23.884(3)
_cell_length_c 33.590(5)
_cell_measurement_temperature 143
_cell_volume 13098(4)
_computing_cell_refinement 'mar 1.9.1'
_computing_data_collection 'mar345, 1997, HKL Research Inc'
_computing_data_reduction 'mar 1.9.1'
_computing_molecular_graphics xtal_Gx3
_computing_publication_material xtal_CIFIO
_computing_structure_refinement xtal_CRYLSQ
_computing_structure_solution multan_87
_diffrn_measurement_device 'mar345 image plate detector'
_diffrn_measurement_method 'phi scan'
_diffrn_radiation_source 'fine-focus sealed tube'
_diffrn_radiation_type MoK\a
_diffrn_radiation_wavelength .71073
_diffrn_reflns_av_R_equivalents .06
_diffrn_reflns_limit_h_max 19
_diffrn_reflns_limit_h_min -19
_diffrn_reflns_limit_k_max 26
_diffrn_reflns_limit_k_min -27
_diffrn_reflns_limit_l_max 38
_diffrn_reflns_limit_l_min -41
_diffrn_reflns_number .471500+05
_diffrn_reflns_theta_max 27.56
_exptl_absorpt_coefficient_mu 0.894
_exptl_absorpt_correction_type not_corrected
_exptl_crystal_colour colorless
_exptl_crystal_density_diffrn 1.53
_exptl_crystal_density_meas ?
_exptl_crystal_description prism
_exptl_crystal_size_max 0.45
_exptl_crystal_size_mid 0.35
_exptl_crystal_size_min 0.15
_refine_diff_density_max 1.336
_refine_diff_density_min -2.616
_refine_ls_goodness_of_fit_ref 2.472
_refine_ls_hydrogen_treatment calculated
_refine_ls_number_parameters 1698
_refine_ls_number_reflns .11261+04
_refine_ls_R_factor_gt .068
_refine_ls_shift/su_max .0071
_refine_ls_structure_factor_coef F
_refine_ls_weighting_details \w=1/[\s^2^(Fo)+0.0001(Fo^2^)]
_refine_ls_weighting_scheme calc
_refine_ls_wR_factor_ref .064
_reflns_number_gt .112610+05
_reflns_number_total .184360+05
_reflns_threshold_expression refl_observed_if_F____>_4.00_sigma(F___)
_cod_data_source_file ic000687o.cif
_cod_data_source_block EDDE
_cod_depositor_comments
;
The following automatic conversions were performed:

'_exptl_crystal_density_meas' value 'not_measured' was changed to '?'
- the value is perceived as not measured.

Automatic conversion script
Id: cif_fix_values 3008 2015-01-20 13:52:24Z robertas 
;
_cod_original_formula_sum 'C112 H134 N28 O34 S3 P F6 Cl4 Eu Zn'
_cod_database_code 4321519

loop_
_symmetry_equiv_pos_as_xyz
+x,+y,+z
-x,1/2+y,1/2-z
-x,-y,-z
+x,1/2-y,1/2+z

loop_
_atom_site_label
_atom_site_fract_x
_atom_site_fract_y
_atom_site_fract_z
_atom_site_U_iso_or_equiv
_atom_site_occupancy
_atom_site_adp_type
Eu -.20003(3) .74750(3) .293539(13) .0288(3) 1.00000 Uani
Zn .24024(5) .75414(5) .47152(3) .0324(7) 1.00000 Uani
S1a .30795(16) .94719(13) .57012(9) .055(2) 1.00000 Uani
O1a -.2612(3) .8147(3) .24305(16) .034(4) 1.00000 Uani
O2a .3138(5) .9630(4) .5298(3) .073(6) 1.00000 Uani
O3a .2646(4) .9813(3) .5943(3) .061(5) 1.00000 Uani
N1a .2416(4) .7945(4) .5303(2) .031(5) 1.00000 Uani
N2a .1338(4) .7212(4) .4901(3) .031(5) 1.00000 Uani
N3a .0778(4) .7001(4) .5442(3) .040(6) 1.00000 Uani
N4a -.0656(4) .6922(4) .2917(3) .031(5) 1.00000 Uani
N5a .0330(4) .6589(4) .2603(3) .033(5) 1.00000 Uani
N6a -.1182(4) .7700(4) .2353(3) .030(5) 1.00000 Uani
N7a -.2297(4) .8936(4) .2115(3) .037(6) 1.00000 Uani
N8a .3996(5) .9370(4) .5931(3) .067(7) 1.00000 Uani
C1a .2809(5) .8419(5) .5403(3) .037(7) 1.00000 Uani
C2a .2578(5) .8817(4) .5656(3) .040(7) 1.00000 Uani
C3a .1883(7) .8711(5) .5828(3) .057(8) 1.00000 Uani
C4a .1467(6) .8219(5) .5735(4) .053(8) 1.00000 Uani
C5a .1718(5) .7845(5) .5467(3) .036(6) 1.00000 Uani
C6a .1267(5) .7354(4) .5279(3) .033(7) 1.00000 Uani
C7a .0866(5) .6740(5) .4810(3) .033(7) 1.00000 Uani
C8a .0719(5) .6423(5) .4463(3) .034(7) 1.00000 Uani
C9a .0232(5) .5954(5) .4458(3) .036(7) 1.00000 Uani
C10a -.0115(5) .5803(5) .4804(3) .041(7) 1.00000 Uani
C11a .0031(5) .6120(5) .5146(3) .045(7) 1.00000 Uani
C12a .0518(5) .6600(5) .5152(3) .036(7) 1.00000 Uani
C13a .0053(5) .5572(5) .4086(3) .043(7) 1.00000 Uani
C14a .0187(5) .5843(5) .3693(3) .037(7) 1.00000 Uani
C15a -.0311(5) .6291(5) .3529(3) .034(6) 1.00000 Uani
C16a -.0213(5) .6509(4) .3157(3) .032(6) 1.00000 Uani
C17a .0398(5) .6297(5) .2961(3) .035(7) 1.00000 Uani
C18a .0924(5) .5860(5) .3126(3) .038(7) 1.00000 Uani
C19a .0799(5) .5640(5) .3484(3) .040(7) 1.00000 Uani
C20a -.0305(5) .6940(4) .2586(3) .030(6) 1.00000 Uani
C21a -.0654(5) .7324(4) .2252(3) .033(7) 1.00000 Uani
C22a -.0491(5) .7286(5) .1857(3) .043(7) 1.00000 Uani
C23a -.0888(6) .7657(5) .1570(3) .054(8) 1.00000 Uani
C24a -.1412(6) .8057(5) .1678(3) .043(7) 1.00000 Uani
C25a -.1532(5) .8056(5) .2071(3) .037(7) 1.00000 Uani
C26a -.2184(5) .8406(5) .2212(3) .034(7) 1.00000 Uani
C27a -.1654(6) .9289(5) .1988(3) .049(7) 1.00000 Uani
C28a -.1027(6) .9482(5) .2336(4) .068(8) 1.00000 Uani
C29a -.3010(6) .9238(5) .2210(3) .051(7) 1.00000 Uani
C30a -.3596(6) .9393(5) .1833(4) .070(8) 1.00000 Uani
C31a .4653(7) .9256(6) .5708(4) .087(10) 1.00000 Uani
C32a .5186(7) .9767(6) .5683(4) .099(11) 1.00000 Uani
C33a .4154(7) .9315(7) .6368(5) .093(11) 1.00000 Uani
C34a .4409(10) .8806(8) .6520(6) .139(15) 1.00000 Uani
C35a .0572(6) .6998(5) .5847(3) .063(8) 1.00000 Uani
C36a .0865(5) .6491(5) .2303(3) .045(7) 1.00000 Uani
S1b .27817(17) .57732(15) .59298(9) .055(2) 1.00000 Uani
O1b -.3390(4) .7316(3) .29600(18) .039(4) 1.00000 Uani
O2b .2358(4) .6223(4) .6091(3) .073(6) 1.00000 Uani
O3b .2443(4) .5215(4) .5902(2) .064(5) 1.00000 Uani
N1b .2928(4) .6696(4) .4949(3) .032(5) 1.00000 Uani
N2b .2431(4) .7076(4) .4205(3) .032(5) 1.00000 Uani
N3b .2851(4) .6336(4) .3892(3) .035(5) 1.00000 Uani
N4b -.1188(4) .8344(3) .31681(19) .027(5) 1.00000 Uani
N5b -.1022(4) .9224(4) .3431(2) .029(5) 1.00000 Uani
N6b -.2774(4) .8279(4) .32316(19) .029(5) 1.00000 Uani
N7b -.4610(4) .7439(4) .3139(3) .051(6) 1.00000 Uani
N8b .3677(5) .5752(4) .6192(3) .054(6) 1.00000 Uani
C1b .2951(5) .6523(5) .5333(3) .034(7) 1.00000 Uani
C2b .2867(5) .5958(6) .5428(3) .042(7) 1.00000 Uani
C3b .2784(6) .5568(5) .5121(4) .050(8) 1.00000 Uani
C4b .2775(5) .5734(5) .4725(3) .042(7) 1.00000 Uani
C5b .2843(5) .6298(5) .4655(3) .030(7) 1.00000 Uani
C6b .2721(5) .6563(5) .4247(3) .030(7) 1.00000 Uani
C7b .2338(5) .7204(5) .3795(3) .031(6) 1.00000 Uani
C8b .2039(5) .7687(4) .3594(3) .035(7) 1.00000 Uani
C9b .2027(5) .7707(4) .3179(3) .032(7) 1.00000 Uani
C10b .2318(5) .7248(5) .2984(3) .041(7) 1.00000 Uani
C11b .2627(6) .6762(5) .3186(3) .048(8) 1.00000 Uani
C12b .2619(5) .6748(5) .3605(3) .035(7) 1.00000 Uani
C13b .1729(5) .8224(4) .2935(3) .034(6) 1.00000 Uani
C14b .1035(5) .8514(5) .3103(3) .032(6) 1.00000 Uani
C15b .0288(5) .8226(4) .3066(3) .032(6) 1.00000 Uani
C16b -.0358(5) .8513(5) .3202(3) .032(6) 1.00000 Uani
C17b -.0256(5) .9057(4) .3359(3) .032(6) 1.00000 Uani
C18b .0500(5) .9332(5) .3406(3) .042(7) 1.00000 Uani
C19b .1132(5) .9054(5) .3268(3) .035(6) 1.00000 Uani
C20b -.1538(5) .8788(4) .3304(3) .029(6) 1.00000 Uani
C21b -.2435(5) .8788(5) .3290(3) .033(7) 1.00000 Uani
C22b -.2888(5) .9268(5) .3296(3) .045(7) 1.00000 Uani
C23b -.3744(6) .9220(5) .3222(4) .056(8) 1.00000 Uani
C24b -.4110(5) .8701(5) .3158(4) .049(8) 1.00000 Uani
C25b -.3610(5) .8241(5) .3173(3) .034(7) 1.00000 Uani
C26b -.3875(5) .7646(5) .3091(3) .035(7) 1.00000 Uani
C27b -.4817(6) .6848(6) .3047(4) .069(9) 1.00000 Uani
C28b -.4755(7) .6500(6) .3426(5) .110(12) 1.00000 Uani
C29b -.5246(6) .7769(5) .3298(4) .069(9) 1.00000 Uani
C30b -.5911(6) .7987(6) .2959(5) .100(11) 1.00000 Uani
C31b .4262(6) .5303(5) .6125(3) .060(8) 1.00000 Uani
C32b .4864(6) .5481(5) .5849(4) .064(8) 1.00000 Uani
C33b .4039(7) .6205(6) .6471(4) .074(9) 1.00000 Uani
C34b .3998(10) .6057(7) .6908(4) .124(12) 1.00000 Uani
C35b .3204(6) .5794(5) .3818(3) .047(7) 1.00000 Uani
C36b -.1162(5) .9757(5) .3613(3) .040(7) 1.00000 Uani
S1c .58881(15) .77372(15) .44498(9) .054(2) 1.00000 Uani
O1c -.2427(4) .6885(3) .23532(18) .035(4) 1.00000 Uani
O2c .5807(4) .7150(4) .4519(3) .060(5) 1.00000 Uani
O3c .6199(4) .7935(4) .4102(2) .066(5) 1.00000 Uani
N1c .3539(4) .7985(4) .4583(3) .034(5) 1.00000 Uani
N2c .1983(4) .8317(3) .4477(2) .031(5) 1.00000 Uani
N3c .2283(4) .9228(4) .4402(2) .035(5) 1.00000 Uani
N4c -.1886(4) .7205(4) .3686(3) .031(5) 1.00000 Uani
N5c -.2044(4) .6589(4) .4182(3) .032(5) 1.00000 Uani
N6c -.2268(4) .6440(4) .3085(3) .032(5) 1.00000 Uani
N7c -.2184(4) .6047(4) .2078(3) .045(6) 1.00000 Uani
N8c .6455(5) .7997(4) .4841(3) .056(7) 1.00000 Uani
C1c .4292(5) .7749(4) .4585(3) .035(6) 1.00000 Uani
C2c .4890(5) .8029(5) .4412(3) .044(7) 1.00000 Uani
C3c .4707(5) .8539(5) .4222(3) .044(7) 1.00000 Uani
C4c .3941(5) .8779(4) .4212(3) .041(7) 1.00000 Uani
C5c .3383(5) .8481(5) .4401(3) .034(7) 1.00000 Uani
C6c .2550(5) .8686(5) .4417(3) .030(6) 1.00000 Uani
C7c .1289(5) .8643(5) .4504(3) .030(6) 1.00000 Uani
C8c .0500(5) .8462(4) .4562(3) .034(6) 1.00000 Uani
C9c -.0042(5) .8895(5) .4597(3) .033(7) 1.00000 Uani
C10c .0149(5) .9453(5) .4565(3) .037(7) 1.00000 Uani
C11c .0915(6) .9634(4) .4496(3) .039(7) 1.00000 Uani
C12c .1465(5) .9207(5) .4469(3) .033(6) 1.00000 Uani
C13c -.0903(5) .8745(5) .4682(3) .039(7) 1.00000 Uani
C14c -.1178(5) .8152(5) .4561(3) .035(7) 1.00000 Uani
C15c -.1365(5) .8005(5) .4158(3) .036(7) 1.00000 Uani
C16c -.1644(5) .7460(5) .4061(3) .030(6) 1.00000 Uani
C17c -.1742(5) .7083(5) .4367(3) .031(7) 1.00000 Uani
C18c -.1546(5) .7210(5) .4772(3) .042(7) 1.00000 Uani
C19c -.1260(5) .7757(5) .4866(3) .042(7) 1.00000 Uani
C20c -.2137(5) .6692(5) .3771(3) .036(7) 1.00000 Uani
C21c -.2428(5) .6275(5) .3453(3) .040(7) 1.00000 Uani
C22c -.2884(7) .5801(5) .3496(4) .060(8) 1.00000 Uani
C23c -.3148(7) .5473(6) .3163(4) .083(10) 1.00000 Uani
C24c -.2984(6) .5625(5) .2788(4) .057(8) 1.00000 Uani
C25c -.2521(5) .6109(5) .2763(3) .041(7) 1.00000 Uani
C26c -.2359(5) .6364(6) .2383(3) .040(7) 1.00000 Uani
C27c -.1874(6) .5465(5) .2126(3) .051(8) 1.00000 Uani
C28c -.0962(6) .5451(5) .2288(3) .060(8) 1.00000 Uani
C29c -.2154(6) .6312(5) .1685(3) .050(7) 1.00000 Uani
C30c -.2922(6) .6183(5) .1383(3) .064(8) 1.00000 Uani
C31c .6317(7) .7824(6) .5248(4) .069(9) 1.00000 Uani
C32c .7083(8) .7644(5) .5522(4) .076(9) 1.00000 Uani
C33c .6854(7) .8542(8) .4825(5) .099(12) 1.00000 Uani
C34c .6459(9) .9012(6) .4970(6) .128(13) 1.00000 Uani
C35c .2722(5) .9744(4) .4356(3) .040(7) 1.00000 Uani
C36c -.2220(6) .6092(5) .4401(3) .050(7) 1.00000 Uani
Cl1d .29492(19) .57719(16) .23027(11) .074(3) 1.00000 Uani
O1d .2422(7) .5761(6) .1922(4) .181(11) 1.00000 Uani
O2d .3189(6) .6332(4) .2372(3) .116(8) 1.00000 Uani
O3d .3579(6) .5395(4) .2260(4) .137(9) 1.00000 Uani
O4d .2508(5) .5585(4) .2605(3) .106(7) 1.00000 Uani
Cl1e .37174(15) .95738(15) .31836(9) .061(3) 1.00000 Uani
O1e .3878(5) 1.0168(4) .3131(3) .109(7) 1.00000 Uani
O2e .3104(4) .9542(4) .3428(3) .097(7) 1.00000 Uani
O3e .4442(4) .9312(4) .3408(3) .095(6) 1.00000 Uani
O4e .3334(9) .9360(5) .2797(3) .178(10) 1.00000 Uani
Cl1f .46513(14) .74620(16) .57974(8) .0565(18) 1.00000 Uani
O1f .4407(6) .7705(8) .5437(3) .236(14) 1.00000 Uani
O2f .3983(4) .7464(4) .6016(3) .076(6) 1.00000 Uani
O3f .5270(6) .7799(6) .5970(4) .185(11) 1.00000 Uani
O4f .4930(8) .6967(5) .5752(6) .263(16) 1.00000 Uani
Cl1g -.05205(15) .61322(15) .09630(8) .056(2) 1.00000 Uani
O1g .0026(4) .5823(3) .07331(19) .055(5) 1.00000 Uani
O2g -.1346(4) .5992(4) .0766(3) .115(7) 1.00000 Uani
O3g -.0443(6) .5854(5) .1345(3) .083(8) .75000 Uani
O4g -.0455(6) .6735(5) .0927(4) .071(7) .75000 Uani
O5g .0227(15) .6305(12) .1300(8) .175(10) .50000 Uiso
P1h .1980(3) .41963(16) .42838(10) .062(3) 1.00000 Uani
F1h .2049(5) .4676(4) .4014(3) .134(7) 1.00000 Uani
F2h .1640(5) .4527(4) .4596(3) .110(6) 1.00000 Uani
F3h .2553(5) .3849(4) .4023(3) .136(7) 1.00000 Uani
F4h .1189(5) .3994(5) .4061(3) .172(9) 1.00000 Uani
F5h .2905(6) .4483(5) .4503(4) .183(10) 1.00000 Uani
F6h .2189(7) .3711(5) .4581(4) .197(11) 1.00000 Uani
N1i .5330(9) .6037(6) .4696(5) .134(12) 1.00000 Uani
C1i .5773(10) .6195(7) .5098(5) .127(13) 1.00000 Uani
O1i .4617(7) .6157(7) .4590(5) .226(14) 1.00000 Uani
O2i .5710(6) .5812(5) .4455(4) .142(9) 1.00000 Uani
N1j .2263(12) .7591(10) .1821(6) .137(15) 1.00000 Uani
C1j .2435(16) .7986(11) .2065(6) .17(3) 1.00000 Uani
O1j .1648(8) .7467(9) .1734(5) .235(17) 1.00000 Uani
O2j .2976(9) .7339(6) .1710(5) .227(15) 1.00000 Uani
N1k .5528(14) .7731(11) .2023(7) .180(9) 1.00000 Uiso
C1k .5457(8) .8177(7) .2168(6) .119(13) 1.00000 Uani
O1k .4940(12) .7414(8) .2163(4) .237(17) 1.00000 Uani
O2k .5994(13) .7499(12) .1838(7) .17(2) .50000 Uani
O3k .568(2) .6956(16) .2029(11) .232(17) .50000 Uiso
N1l -.151(3) .4210(15) .3045(11) .339(18) 1.00000 Uiso
C1l -.077(2) .4180(14) .3189(11) .230(13) 1.00000 Uiso
O1l -.0592(16) .4327(13) .3486(10) .185(13) .50000 Uiso
O2l -.0473(13) .3809(11) .2985(7) .143(8) .50000 Uiso
O3l -.136(3) .4286(17) .2782(13) .246(17) .50000 Uiso
O4l -.1259(12) .4881(11) .3220(7) .147(8) .50000 Uiso
O1m .5097(11) .5214(9) .2677(6) .332(10) 1.00000 Uiso
H1a .33597 .84974 .52771 .05000 1.00000 Uiso
H3a .16790 .90089 .60320 .05000 1.00000 Uiso
H4a .09383 .81170 .58734 .05000 1.00000 Uiso
H8a .09877 .65389 .42031 .05000 1.00000 Uiso
H10a -.05060 .54351 .47949 .05000 1.00000 Uiso
H11a -.02192 .60010 .54176 .05000 1.00000 Uiso
H131a .04503 .52019 .41437 .05000 1.00000 Uiso
H132a -.05858 .54337 .40470 .05000 1.00000 Uiso
H15a -.07724 .64599 .36880 .05000 1.00000 Uiso
H18a .14103 .57050 .29717 .05000 1.00000 Uiso
H19a .11867 .52944 .36122 .05000 1.00000 Uiso
H22a -.00626 .69767 .17790 .05000 1.00000 Uiso
H23a -.07839 .76331 .12576 .05000 1.00000 Uiso
H24a -.17221 .83601 .14573 .05000 1.00000 Uiso
H271a -.13513 .90465 .17820 .05000 1.00000 Uiso
H272a -.19453 .96557 .18279 .05000 1.00000 Uiso
H281a -.13255 .97264 .25428 .05000 1.00000 Uiso
H282a -.07315 .91172 .24969 .05000 1.00000 Uiso
H283a -.05482 .97427 .22444 .05000 1.00000 Uiso
H291a -.33267 .89694 .23974 .05000 1.00000 Uiso
H292a -.28031 .96168 .23804 .05000 1.00000 Uiso
H301a -.32835 .96642 .16480 .05000 1.00000 Uiso
H302a -.38071 .90168 .16650 .05000 1.00000 Uiso
H303a -.41261 .96185 .19058 .05000 1.00000 Uiso
H311a .50380 .89195 .58576 .05000 1.00000 Uiso
H312a .43824 .91231 .54014 .05000 1.00000 Uiso
H321a .48021 1.01027 .55287 .05000 1.00000 Uiso
H322a .54577 .98991 .59849 .05000 1.00000 Uiso
H323a .56750 .96822 .55107 .05000 1.00000 Uiso
H331a .46175 .96229 .64950 .05000 1.00000 Uiso
H332a .35829 .94135 .64784 .05000 1.00000 Uiso
H341a .39459 .84995 .64044 .05000 1.00000 Uiso
H342a .49805 .87089 .64210 .05000 1.00000 Uiso
H343a .45276 .87666 .68545 .05000 1.00000 Uiso
H351a -.00160 .67799 .58174 .05000 1.00000 Uiso
H352a .10439 .67452 .60334 .05000 1.00000 Uiso
H353a .05096 .73730 .60220 .05000 1.00000 Uiso
H361a .14448 .63349 .24754 .05000 1.00000 Uiso
H362a .05724 .61587 .21057 .05000 1.00000 Uiso
H363a .10290 .68145 .21048 .05000 1.00000 Uiso
H1b .30438 .68305 .55764 .05000 1.00000 Uiso
H3b .27290 .51277 .51934 .05000 1.00000 Uiso
H4b .27151 .54321 .44799 .05000 1.00000 Uiso
H8b .18241 .80380 .37546 .05000 1.00000 Uiso
H10b .22998 .72694 .26576 .05000 1.00000 Uiso
H11b .28557 .64090 .30315 .05000 1.00000 Uiso
H131b .22371 .85118 .29458 .05000 1.00000 Uiso
H132b .15012 .80978 .26230 .05000 1.00000 Uiso
H15b .02100 .78095 .29370 .05000 1.00000 Uiso
H18b .05874 .97426 .35442 .05000 1.00000 Uiso
H19b .17203 .92649 .32925 .05000 1.00000 Uiso
H22b -.25969 .96765 .33551 .05000 1.00000 Uiso
H23b -.41225 .95948 .32112 .05000 1.00000 Uiso
H24b -.47726 .86584 .30945 .05000 1.00000 Uiso
H271b -.54437 .68248 .28804 .05000 1.00000 Uiso
H272b -.43994 .66803 .28612 .05000 1.00000 Uiso
H281b -.41233 .65219 .35958 .05000 1.00000 Uiso
H282b -.51676 .66664 .36150 .05000 1.00000 Uiso
H283b -.49042 .60611 .33607 .05000 1.00000 Uiso
H291b -.55299 .74986 .34931 .05000 1.00000 Uiso
H292b -.49536 .81222 .34688 .05000 1.00000 Uiso
H301b -.56278 .82579 .27609 .05000 1.00000 Uiso
H302b -.62041 .76343 .27852 .05000 1.00000 Uiso
H303b -.63807 .82287 .30727 .05000 1.00000 Uiso
H311b .46156 .51768 .64157 .05000 1.00000 Uiso
H312b .39100 .49442 .59844 .05000 1.00000 Uiso
H321b .45068 .56057 .55565 .05000 1.00000 Uiso
H322b .52124 .58383 .59878 .05000 1.00000 Uiso
H323b .52872 .51530 .57984 .05000 1.00000 Uiso
H331b .46815 .62589 .64429 .05000 1.00000 Uiso
H332b .37083 .65921 .63866 .05000 1.00000 Uiso
H341b .33548 .60055 .69343 .05000 1.00000 Uiso
H342b .43280 .56723 .69906 .05000 1.00000 Uiso
H343b .42621 .63931 .71110 .05000 1.00000 Uiso
H351b .29708 .57014 .34999 .05000 1.00000 Uiso
H352b .38645 .58680 .38588 .05000 1.00000 Uiso
H353b .31369 .54089 .39798 .05000 1.00000 Uiso
H361b -.05827 .98728 .38004 .05000 1.00000 Uiso
H362b -.13010 1.00505 .33584 .05000 1.00000 Uiso
H363b -.16309 .98212 .37940 .05000 1.00000 Uiso
H1c .44293 .73392 .47216 .05000 1.00000 Uiso
H3c .51660 .87519 .40831 .05000 1.00000 Uiso
H4c .37791 .91799 .40672 .05000 1.00000 Uiso
H8c .03290 .80048 .45744 .05000 1.00000 Uiso
H10c -.03180 .97591 .45954 .05000 1.00000 Uiso
H11c .10744 1.00897 .44650 .05000 1.00000 Uiso
H131c -.09309 .87969 .50006 .05000 1.00000 Uiso
H132c -.13663 .90311 .45055 .05000 1.00000 Uiso
H15c -.12967 .83042 .39212 .05000 1.00000 Uiso
H18c -.16089 .68991 .50041 .05000 1.00000 Uiso
H19c -.11006 .78762 .51819 .05000 1.00000 Uiso
H22c -.30211 .56894 .37929 .05000 1.00000 Uiso
H23c -.34889 .50907 .31940 .05000 1.00000 Uiso
H24c -.32035 .53732 .25190 .05000 1.00000 Uiso
H271c -.21911 .52480 .23343 .05000 1.00000 Uiso
H272c -.19961 .52622 .18305 .05000 1.00000 Uiso
H281c -.06459 .56717 .20757 .05000 1.00000 Uiso
H282c -.08409 .56575 .25795 .05000 1.00000 Uiso
H283c -.07332 .50227 .23206 .05000 1.00000 Uiso
H291c -.20898 .67626 .17298 .05000 1.00000 Uiso
H292c -.16206 .61505 .15732 .05000 1.00000 Uiso
H301c -.29805 .57328 .13437 .05000 1.00000 Uiso
H302c -.34497 .63449 .15003 .05000 1.00000 Uiso
H303c -.28948 .63814 .10953 .05000 1.00000 Uiso
H311c .60625 .81783 .53871 .05000 1.00000 Uiso
H312c .58812 .74793 .52097 .05000 1.00000 Uiso
H321c .73355 .72847 .53793 .05000 1.00000 Uiso
H322c .75168 .79837 .55567 .05000 1.00000 Uiso
H323c .69777 .75106 .58181 .05000 1.00000 Uiso
H331c .74684 .85149 .49974 .05000 1.00000 Uiso
H332c .68809 .86253 .45057 .05000 1.00000 Uiso
H341c .58397 .90402 .47945 .05000 1.00000 Uiso
H342c .64272 .89298 .52862 .05000 1.00000 Uiso
H343c .67509 .94178 .49553 .05000 1.00000 Uiso
H351c .22546 1.00464 .42278 .05000 1.00000 Uiso
H352c .30122 .98757 .46564 .05000 1.00000 Uiso
H353c .31995 .97738 .41672 .05000 1.00000 Uiso
H361c -.18029 .61093 .46906 .05000 1.00000 Uiso
H362c -.28466 .61389 .44460 .05000 1.00000 Uiso
H363c -.21722 .56660 .42885 .05000 1.00000 Uiso

loop_
_atom_site_aniso_label
_atom_site_aniso_U_11
_atom_site_aniso_U_22
_atom_site_aniso_U_33
_atom_site_aniso_U_12
_atom_site_aniso_U_13
_atom_site_aniso_U_23
Eu .0293(3) .0267(4) .0322(3) -.0011(3) .01018(16) .0000(3)
Zn .0365(5) .0285(9) .0340(6) .0006(6) .0109(4) -.0006(7)
S1a .0650(18) .042(3) .062(3) -.0138(15) .0247(14) -.0197(17)
O1a .034(3) .034(5) .035(4) .001(3) .012(3) .006(4)
O2a .127(6) .042(7) .059(6) -.030(5) .036(5) .001(5)
O3a .060(4) .043(6) .085(6) -.002(4) .025(4) -.032(5)
N1a .045(5) .015(6) .036(5) .003(4) .016(4) -.002(4)
N2a .037(4) .024(6) .033(5) .004(4) .005(4) -.005(4)
N3a .055(5) .028(7) .044(6) -.008(5) .026(4) -.007(5)
N4a .026(4) .028(7) .040(5) .001(4) .010(4) .000(4)
N5a .025(4) .025(7) .051(6) .001(4) .013(4) -.007(5)
N6a .033(4) .024(7) .036(5) -.001(4) .016(4) -.005(4)
N7a .042(5) .029(7) .040(6) -.002(5) .007(4) .006(5)
N8a .063(6) .075(9) .071(8) -.015(5) .031(5) -.028(6)
C1a .051(6) .023(9) .037(7) -.003(5) .013(5) -.010(6)
C2a .049(6) .023(8) .049(7) -.009(5) .016(5) -.013(6)
C3a .089(8) .039(10) .055(8) -.004(7) .043(6) -.015(7)
C4a .059(7) .038(10) .069(8) -.014(6) .034(6) -.017(7)
C5a .045(6) .027(8) .039(7) .002(5) .014(5) -.005(6)
C6a .038(5) .022(9) .043(7) .002(5) .014(5) -.006(5)
C7a .031(5) .022(8) .048(7) -.005(5) .009(5) .003(6)
C8a .031(5) .026(9) .044(7) .002(5) .007(5) .003(6)
C9a .031(5) .026(9) .050(7) -.000(5) .003(5) .003(6)
C10a .051(6) .026(9) .046(7) -.005(5) .010(5) .000(6)
C11a .046(6) .042(10) .051(8) -.006(6) .021(5) .011(6)
C12a .046(6) .016(8) .050(7) .003(5) .018(5) .005(6)
C13a .049(6) .023(9) .057(8) .002(5) .003(5) .007(6)
C14a .040(6) .028(9) .038(7) -.010(5) -.004(5) -.000(6)
C15a .025(5) .028(8) .046(7) -.002(5) -.002(4) -.003(6)
C16a .039(6) .020(8) .039(7) -.001(5) .011(5) -.005(5)
C17a .033(5) .028(9) .044(7) -.003(5) .010(5) .000(6)
C18a .030(5) .030(9) .054(8) .003(5) .007(5) -.005(6)
C19a .028(5) .031(8) .058(8) .010(5) .002(5) .002(6)
C20a .035(5) .023(8) .035(6) -.007(5) .012(4) -.009(5)
C21a .025(5) .028(9) .047(7) -.006(4) .009(4) -.002(5)
C22a .046(6) .046(10) .043(7) .004(5) .020(5) -.002(6)
C23a .063(7) .063(11) .042(7) .010(6) .025(5) .011(6)
C24a .060(6) .026(9) .048(7) .000(6) .023(5) .009(6)
C25a .049(6) .030(9) .034(7) -.010(5) .017(5) .001(6)
C26a .044(6) .025(9) .033(7) -.002(6) .005(5) .006(6)
C27a .060(7) .023(8) .064(8) .001(6) .011(6) .016(6)
C28a .069(7) .058(11) .067(9) -.017(7) -.015(6) .024(8)
C29a .059(6) .041(9) .055(8) .014(6) .016(5) .003(6)
C30a .058(7) .071(11) .075(9) .004(6) -.001(6) .023(8)
C31a .067(8) .083(12) .125(12) -.006(7) .060(8) -.024(10)
C32a .065(8) .121(14) .115(12) -.021(8) .025(7) -.005(11)
C33a .067(8) .120(16) .092(12) .015(9) .014(7) -.008(11)
C34a .173(15) .097(16) .163(17) .058(12) .073(13) .063(14)
C35a .079(7) .064(10) .057(8) -.007(7) .043(6) -.018(7)
C36a .035(5) .064(9) .041(7) .005(5) .024(5) -.009(6)
S1b .0761(19) .047(3) .0467(19) .0052(17) .0226(14) .0114(17)
O1b .042(4) .030(6) .048(5) -.006(3) .020(3) -.005(4)
O2b .102(6) .066(7) .062(6) .031(5) .046(5) .010(5)
O3b .079(5) .048(7) .067(6) -.009(5) .016(4) .018(5)
N1b .034(4) .025(7) .037(6) -.003(4) .009(4) -.001(5)
N2b .032(4) .020(7) .044(6) .006(4) .012(4) .001(5)
N3b .052(5) .014(7) .041(6) .005(4) .012(4) -.002(5)
N4b .028(4) .023(6) .031(5) .001(4) .006(3) -.006(4)
N5b .031(4) .018(6) .040(5) .002(4) .013(4) -.001(4)
N6b .022(4) .034(7) .031(5) .001(4) .008(3) .005(4)
N7b .044(5) .052(8) .062(6) -.013(5) .027(4) -.001(6)
N8b .085(6) .039(8) .033(6) .012(6) .001(5) .002(5)
C1b .039(5) .021(9) .042(7) .008(5) .010(5) .000(6)
C2b .050(6) .043(10) .035(7) .007(6) .011(5) .006(6)
C3b .061(6) .028(10) .064(9) -.000(6) .017(6) .002(7)
C4b .055(6) .027(9) .043(7) .006(6) .009(5) .001(6)
C5b .035(5) .022(9) .032(7) -.000(5) .006(4) -.000(6)
C6b .034(5) .025(9) .033(7) -.002(5) .007(4) -.001(6)
C7b .026(5) .041(9) .029(7) .001(5) .011(4) -.004(6)
C8b .025(5) .040(9) .040(7) .005(5) .007(4) .005(5)
C9b .023(5) .030(9) .044(7) -.001(4) .011(4) .002(5)
C10b .040(6) .050(10) .031(7) -.003(5) .001(5) .005(6)
C11b .058(6) .056(10) .035(7) -.006(6) .019(5) -.012(6)
C12b .046(6) .029(9) .030(7) -.005(5) .009(5) -.001(6)
C13b .027(5) .037(8) .041(6) -.002(5) .013(4) .003(5)
C14b .030(5) .034(9) .031(6) -.004(5) .004(4) .008(5)
C15b .037(5) .025(8) .035(6) -.002(5) .008(4) .007(5)
C16b .024(5) .041(9) .032(6) .005(5) .004(4) .007(6)
C17b .046(6) .012(8) .037(6) .005(5) .006(4) -.005(5)
C18b .032(5) .039(9) .053(7) -.014(5) .007(5) -.003(6)
C19b .034(5) .022(8) .048(7) -.002(5) .003(5) .008(6)
C20b .037(5) .018(8) .031(6) -.006(5) .002(4) -.002(5)
C21b .025(5) .045(9) .033(6) .008(5) .011(4) -.001(6)
C22b .033(6) .040(9) .066(8) -.008(5) .015(5) -.012(6)
C23b .050(7) .025(9) .094(9) .018(6) .018(6) -.008(7)
C24b .038(6) .024(9) .093(9) .011(6) .033(5) -.002(7)
C25b .047(6) .025(9) .030(6) -.004(6) .012(4) -.001(5)
C26b .042(6) .042(10) .024(6) -.000(5) .008(4) -.005(5)
C27b .047(6) .049(11) .117(11) -.023(6) .037(6) -.010(9)
C28b .096(10) .065(12) .186(16) .000(8) .070(10) .050(12)
C29b .056(7) .055(10) .107(11) -.007(6) .047(7) .000(8)
C30b .040(7) .106(14) .149(14) -.009(7) .007(7) -.013(11)
C31b .072(7) .062(11) .043(7) -.004(7) .001(6) .007(7)
C32b .077(7) .060(10) .057(8) -.002(7) .012(6) .006(7)
C33b .119(9) .052(11) .046(8) .011(8) .002(7) .004(7)
C34b .235(16) .083(14) .056(10) -.008(12) .035(10) -.013(9)
C35b .076(7) .013(8) .055(7) .007(6) .019(6) .002(6)
C36b .044(5) .022(8) .055(7) .005(5) .009(5) -.009(6)
S1c .0468(16) .056(3) .066(3) .0050(15) .0261(14) -.0086(18)
O1c .046(4) .023(6) .038(4) -.009(4) .014(3) -.012(4)
O2c .066(5) .028(6) .087(6) .009(4) .020(4) -.009(5)
O3c .055(4) .083(7) .069(6) .016(4) .037(4) .003(5)
N1c .037(4) .027(7) .041(5) -.000(4) .014(4) -.001(5)
N2c .037(5) .016(6) .044(5) .003(4) .017(4) -.000(4)
N3c .045(5) .025(7) .039(5) -.005(5) .013(4) .003(5)
N4c .037(4) .021(7) .037(6) -.001(4) .014(4) -.003(4)
N5c .038(4) .027(7) .034(6) -.001(4) .013(4) -.001(5)
N6c .039(4) .025(7) .033(5) -.005(4) .010(4) .002(5)
N7c .053(5) .039(8) .043(6) -.007(5) .011(4) -.011(5)
N8c .042(5) .059(9) .072(7) -.016(5) .025(5) -.003(6)
C1c .046(6) .018(7) .043(7) .001(5) .010(5) -.011(5)
C2c .042(6) .046(10) .050(7) -.002(6) .022(5) -.012(6)
C3c .047(6) .040(9) .052(7) .007(6) .026(5) -.001(6)
C4c .054(6) .035(8) .039(7) .004(5) .018(5) .006(6)
C5c .041(6) .030(9) .034(6) -.002(5) .015(5) -.004(5)
C6c .044(6) .019(8) .028(6) .002(5) .009(4) -.001(5)
C7c .043(6) .015(8) .033(6) .008(5) .009(4) .001(5)
C8c .027(5) .032(8) .046(7) .000(5) .010(4) -.001(5)
C9c .038(6) .026(9) .038(6) -.005(5) .009(4) -.008(5)
C10c .038(5) .030(9) .043(7) .005(5) .007(4) -.003(6)
C11c .057(6) .017(8) .043(7) .002(5) .012(5) -.003(5)
C12c .043(6) .024(8) .033(6) .006(5) .009(4) .002(5)
C13c .039(5) .040(9) .042(7) -.000(5) .018(4) -.005(6)
C14c .033(5) .037(9) .038(7) .006(5) .012(5) -.002(6)
C15c .040(5) .029(9) .042(7) -.002(5) .018(5) -.001(6)
C16c .031(5) .030(9) .033(6) .006(5) .014(4) -.001(7)
C17c .033(5) .028(9) .032(7) .000(5) .009(5) .003(6)
C18c .046(6) .042(9) .039(8) .001(6) .009(5) .004(6)
C19c .041(6) .051(10) .037(7) .011(6) .013(5) -.001(6)
C20c .037(5) .034(9) .041(7) .005(5) .019(5) .008(6)
C21c .043(6) .042(10) .034(7) .006(5) .003(5) .007(6)
C22c .088(8) .046(10) .054(8) -.041(7) .028(6) -.003(7)
C23c .122(10) .063(12) .061(10) -.066(8) .014(8) -.012(8)
C24c .084(8) .040(10) .050(8) -.029(7) .017(6) -.002(6)
C25c .049(6) .041(10) .033(7) .001(6) .010(5) .003(6)
C26c .033(5) .047(10) .040(7) -.014(6) .009(5) -.017(7)
C27c .066(7) .024(9) .065(8) -.001(6) .014(6) -.013(6)
C28c .060(7) .056(10) .060(8) .007(6) -.001(6) -.018(7)
C29c .067(7) .047(9) .038(7) -.021(6) .017(5) -.015(6)
C30c .079(7) .066(11) .047(8) -.017(7) .011(6) -.001(7)
C31c .076(8) .067(11) .075(10) -.030(7) .040(7) -.022(8)
C32c .103(9) .064(11) .068(9) .011(8) .038(7) .013(8)
C33c .071(9) .111(17) .123(13) .009(9) .042(8) .028(11)
C34c .114(12) .048(13) .210(19) .008(9) -.002(11) .052(13)
C35c .055(6) .010(8) .057(7) -.003(5) .015(5) -.001(6)
C36c .079(7) .025(9) .047(7) -.017(6) .016(6) .010(6)
Cl1d .081(3) .059(3) .094(3) -.0034(19) .0499(19) -.021(3)
O1d .145(9) .259(17) .126(10) -.031(10) -.010(8) -.081(11)
O2d .199(9) .073(8) .099(8) -.079(7) .090(7) -.041(6)
O3d .151(8) .089(9) .212(11) .043(7) .141(8) .029(8)
O4d .141(7) .038(7) .176(9) .008(5) .130(7) .009(6)
Cl1e .0540(16) .080(3) .052(2) .0148(16) .0188(13) .0160(18)
O1e .083(6) .073(8) .154(9) -.025(6) -.021(5) .056(7)
O2e .046(4) .175(10) .075(6) .024(5) .026(4) .055(6)
O3e .060(5) .119(8) .119(7) .060(5) .047(5) .082(6)
O4e .417(17) .072(9) .036(6) .046(10) .015(8) -.017(6)
Cl1f .0565(15) .067(3) .0484(17) -.0007(18) .0167(12) -.0045(19)
O1f .097(7) .55(3) .077(8) .105(10) .048(6) .141(12)
O2f .088(5) .084(7) .073(6) -.014(5) .056(4) -.011(6)
O3f .098(7) .323(18) .143(10) -.120(9) .046(7) -.126(11)
O4f .254(14) .043(9) .59(3) .010(9) .330(19) -.034(13)
Cl1g .0566(16) .069(3) .0443(18) .0056(15) .0165(13) -.0074(17)
O1g .065(4) .045(6) .062(5) -.003(4) .035(4) -.018(4)
O2g .052(5) .100(9) .178(10) -.004(5) -.019(5) -.036(8)
O3g .132(8) .088(10) .047(7) .071(7) .062(6) .063(7)
O4g .096(7) .003(8) .108(9) -.003(6) -.001(6) -.004(7)
P1h .112(3) .042(3) .0339(19) -.014(3) .0208(18) .0010(17)
F1h .183(8) .125(9) .102(7) .000(7) .047(6) .033(7)
F2h .146(6) .099(8) .098(6) -.038(5) .061(5) -.037(6)
F3h .132(6) .152(10) .122(8) -.006(6) .016(6) -.037(7)
F4h .126(7) .264(13) .138(8) -.114(7) .061(6) -.122(9)
F5h .160(8) .142(10) .235(12) .015(7) .006(8) -.049(10)
F6h .300(13) .103(10) .221(12) .010(9) .135(11) .052(9)
N1i .098(10) .115(13) .217(17) -.053(9) .108(11) -.089(12)
C1i .203(16) .117(16) .066(11) -.058(13) .040(11) -.024(11)
O1i .079(8) .309(19) .303(17) -.078(9) .071(9) -.182(14)
O2i .133(8) .109(10) .211(12) -.042(7) .100(8) -.079(9)
N1j .128(13) .18(2) .138(15) .085(13) .104(12) .104(14)
C1j .26(3) .20(3) .090(15) .07(2) .104(16) -.023(15)
O1j .095(9) .36(3) .28(2) .069(12) .109(11) .237(19)
O2j .211(14) .205(16) .294(19) .021(11) .123(13) .028(14)
C1k .078(9) .088(15) .172(17) .040(10) -.027(9) -.029(13)
O1k .292(19) .28(3) .120(12) -.001(17) -.002(12) -.027(14)
O2k .154(17) .19(3) .124(18) .12(2) -.110(15) -.13(3)

loop_
_atom_type_symbol
_atom_type_scat_source
_atom_type_scat_dispersion_real
_atom_type_scat_dispersion_imag
C 'Int. Tables Vol IV Tables 2.2B and 2.3.1' .002 .002
H 'Int. Tables Vol IV Tables 2.2B and 2.3.1' 0 0
N 'Int. Tables Vol IV Tables 2.2B and 2.3.1' .004 .003
O 'Int. Tables Vol IV Tables 2.2B and 2.3.1' .008 .006
S 'Int. Tables Vol IV Tables 2.2B and 2.3.1' .11 .124
P 'Int. Tables Vol IV Tables 2.2B and 2.3.1' .09 .095
F 'Int. Tables Vol IV Tables 2.2B and 2.3.1' .014 .01
Cl 'Int. Tables Vol IV Tables 2.2B and 2.3.1' .132 .159
Eu 'Int. Tables Vol IV Tables 2.2B and 2.3.1' -.542 3.669
Zn 'Int. Tables Vol IV Tables 2.2B and 2.3.1' .222 1.431

loop_
_geom_angle_atom_site_label_1
_geom_angle_atom_site_label_2
_geom_angle_atom_site_label_3
_geom_angle_site_symmetry_1
_geom_angle_site_symmetry_2
_geom_angle_site_symmetry_3
_geom_angle
O1a Eu N4a . . . 124.8(2)
O1a Eu N6a . . . 63.20(19)
O1a Eu O1b . . . 81.04(19)
O1a Eu N4b . . . 78.75(19)
O1a Eu N6b . . . 67.0(2)
O1a Eu O1c . . . 78.0(3)
O1a Eu N4c . . . 143.1(3)
O1a Eu N6c . . . 135.01(19)
N4a Eu N6a . . . 61.7(3)
N4a Eu O1b . . . 140.2(3)
N4a Eu N4b . . . 90.8(3)
N4a Eu N6b . . . 150.09(19)
N4a Eu O1c . . . 79.0(2)
N4a Eu N4c . . . 89.2(3)
N4a Eu N6c . . . 72.4(3)
N6a Eu O1b . . . 134.42(19)
N6a Eu N4b . . . 75.3(3)
N6a Eu N6b . . . 119.5(3)
N6a Eu O1c . . . 68.2(3)
N6a Eu N4c . . . 145.46(19)
N6a Eu N6c . . . 118.1(3)
O1b Eu N4b . . . 126.4(2)
O1b Eu N6b . . . 63.3(2)
O1b Eu O1c . . . 77.96(19)
O1b Eu N4c . . . 79.75(19)
O1b Eu N6c . . . 68.5(2)
N4b Eu N6b . . . 63.1(3)
N4b Eu O1c . . . 142.6(3)
N4b Eu N4c . . . 87.8(3)
N4b Eu N6c . . . 146.1(2)
N6b Eu O1c . . . 130.49(18)
N6b Eu N4c . . . 76.2(3)
N6b Eu N6c . . . 121.1(3)
O1c Eu N4c . . . 127.5(3)
O1c Eu N6c . . . 64.1(3)
N4c Eu N6c . . . 63.5(3)
N1a Zn N2a . . . 76.6(3)
N1a Zn N1b . . . 97.8(3)
N1a Zn N2b . . . 173.0(3)
N1a Zn N1c . . . 95.8(3)
N1a Zn N2c . . . 84.5(3)
N2a Zn N1b . . . 81.7(3)
N2a Zn N2b . . . 101.2(3)
N2a Zn N1c . . . 172.1(3)
N2a Zn N2c . . . 101.8(3)
N1b Zn N2b . . . 75.2(3)
N1b Zn N1c . . . 101.6(3)
N1b Zn N2c . . . 176.2(3)
N2b Zn N1c . . . 86.6(3)
N2b Zn N2c . . . 102.5(3)
N1c Zn N2c . . . 75.1(3)
O2a S1a O3a . . . 121.1(5)
O2a S1a N8a . . . 106.1(5)
O2a S1a C2a . . . 105.4(5)
O3a S1a N8a . . . 110.1(5)
O3a S1a C2a . . . 106.0(5)
N8a S1a C2a . . . 107.5(5)
Eu O1a C26a . . . 121.4(5)
Zn N1a C1a . . . 122.0(6)
Zn N1a C5a . . . 114.2(6)
C1a N1a C5a . . . 117.0(8)
Zn N2a C6a . . . 114.0(6)
Zn N2a C7a . . . 135.0(7)
C6a N2a C7a . . . 105.8(8)
C6a N3a C12a . . . 106.2(8)
C6a N3a C35a . . . 129.8(8)
C12a N3a C35a . . . 123.9(8)
Eu N4a C16a . . . 135.0(6)
Eu N4a C20a . . . 120.3(5)
C16a N4a C20a . . . 103.9(7)
C17a N5a C20a . . . 106.9(8)
C17a N5a C36a . . . 123.7(7)
C20a N5a C36a . . . 129.4(8)
Eu N6a C21a . . . 120.2(6)
Eu N6a C25a . . . 116.4(6)
C21a N6a C25a . . . 117.9(8)
C26a N7a C27a . . . 122.8(8)
C26a N7a C29a . . . 120.3(8)
C27a N7a C29a . . . 115.7(8)
S1a N8a C31a . . . 120.9(8)
S1a N8a C33a . . . 119.0(8)
C31a N8a C33a . . . 119.5(9)
N1a C1a C2a . . . 124.8(9)
S1a C2a C1a . . . 119.0(8)
S1a C2a C3a . . . 122.2(8)
C1a C2a C3a . . . 118.2(9)
C2a C3a C4a . . . 118.5(10)
C3a C4a C5a . . . 120.2(10)
N1a C5a C4a . . . 121.2(9)
N1a C5a C6a . . . 111.2(8)
C4a C5a C6a . . . 127.1(9)
N2a C6a N3a . . . 113.0(8)
N2a C6a C5a . . . 118.8(8)
N3a C6a C5a . . . 128.2(9)
N2a C7a C8a . . . 130.2(9)
N2a C7a C12a . . . 108.2(8)
C8a C7a C12a . . . 121.6(9)
C7a C8a C9a . . . 118.0(9)
C8a C9a C10a . . . 121.0(9)
C8a C9a C13a . . . 121.2(9)
C10a C9a C13a . . . 117.8(8)
C9a C10a C11a . . . 120.7(9)
C10a C11a C12a . . . 118.6(10)
N3a C12a C7a . . . 106.8(8)
N3a C12a C11a . . . 133.1(10)
C7a C12a C11a . . . 120.1(9)
C9a C13a C14a . . . 114.9(8)
C13a C14a C15a . . . 119.8(8)
C13a C14a C19a . . . 121.1(8)
C15a C14a C19a . . . 119.1(9)
C14a C15a C16a . . . 118.8(9)
N4a C16a C15a . . . 130.4(8)
N4a C16a C17a . . . 109.3(8)
C15a C16a C17a . . . 120.3(8)
N5a C17a C16a . . . 106.3(8)
N5a C17a C18a . . . 131.7(9)
C16a C17a C18a . . . 121.9(9)
C17a C18a C19a . . . 116.7(9)
C14a C19a C18a . . . 123.1(9)
N4a C20a N5a . . . 113.6(8)
N4a C20a C21a . . . 118.6(8)
N5a C20a C21a . . . 127.8(8)
N6a C21a C20a . . . 113.7(8)
N6a C21a C22a . . . 122.1(8)
C20a C21a C22a . . . 124.1(8)
C21a C22a C23a . . . 118.0(9)
C22a C23a C24a . . . 119.7(10)
C23a C24a C25a . . . 117.5(9)
N6a C25a C24a . . . 124.6(9)
N6a C25a C26a . . . 112.1(8)
C24a C25a C26a . . . 122.6(8)
O1a C26a N7a . . . 122.8(9)
O1a C26a C25a . . . 114.8(9)
N7a C26a C25a . . . 122.4(9)
N7a C27a C28a . . . 112.5(9)
N7a C29a C30a . . . 111.1(9)
N8a C31a C32a . . . 112.1(11)
N8a C33a C34a . . . 116.7(14)
O2b S1b O3b . . . 120.1(5)
O2b S1b N8b . . . 106.5(5)
O2b S1b C2b . . . 107.7(5)
O3b S1b N8b . . . 108.7(5)
O3b S1b C2b . . . 105.4(5)
N8b S1b C2b . . . 108.0(5)
Eu O1b C26b . . . 127.1(6)
Zn N1b C1b . . . 122.9(7)
Zn N1b C5b . . . 112.5(6)
C1b N1b C5b . . . 117.8(9)
Zn N2b C6b . . . 118.5(6)
Zn N2b C7b . . . 134.0(7)
C6b N2b C7b . . . 106.5(8)
C6b N3b C12b . . . 105.2(8)
C6b N3b C35b . . . 129.2(8)
C12b N3b C35b . . . 125.5(8)
Eu N4b C16b . . . 135.6(6)
Eu N4b C20b . . . 121.5(5)
C16b N4b C20b . . . 102.9(7)
C17b N5b C20b . . . 105.5(8)
C17b N5b C36b . . . 123.1(7)
C20b N5b C36b . . . 131.3(7)
Eu N6b C21b . . . 120.0(6)
Eu N6b C25b . . . 117.0(6)
C21b N6b C25b . . . 118.0(8)
C26b N7b C27b . . . 120.4(9)
C26b N7b C29b . . . 124.2(9)
C27b N7b C29b . . . 115.3(8)
S1b N8b C31b . . . 120.5(7)
S1b N8b C33b . . . 124.0(8)
C31b N8b C33b . . . 114.9(8)
N1b C1b C2b . . . 121.8(9)
S1b C2b C1b . . . 119.0(8)
S1b C2b C3b . . . 122.1(10)
C1b C2b C3b . . . 118.7(10)
C2b C3b C4b . . . 120.6(11)
C3b C4b C5b . . . 117.4(10)
N1b C5b C4b . . . 123.7(9)
N1b C5b C6b . . . 110.8(9)
C4b C5b C6b . . . 125.0(9)
N2b C6b N3b . . . 112.8(8)
N2b C6b C5b . . . 118.7(9)
N3b C6b C5b . . . 128.4(9)
N2b C7b C8b . . . 129.3(9)
N2b C7b C12b . . . 107.5(9)
C8b C7b C12b . . . 123.2(9)
C7b C8b C9b . . . 117.3(9)
C8b C9b C10b . . . 119.8(9)
C8b C9b C13b . . . 121.0(9)
C10b C9b C13b . . . 119.1(9)
C9b C10b C11b . . . 123.1(9)
C10b C11b C12b . . . 116.0(10)
N3b C12b C7b . . . 108.0(9)
N3b C12b C11b . . . 131.4(10)
C7b C12b C11b . . . 120.5(9)
C9b C13b C14b . . . 110.9(8)
C13b C14b C15b . . . 117.1(8)
C13b C14b C19b . . . 121.4(8)
C15b C14b C19b . . . 121.5(8)
C14b C15b C16b . . . 116.2(8)
N4b C16b C15b . . . 128.0(9)
N4b C16b C17b . . . 110.0(8)
C15b C16b C17b . . . 121.7(8)
N5b C17b C16b . . . 106.2(7)
N5b C17b C18b . . . 132.3(9)
C16b C17b C18b . . . 121.4(8)
C17b C18b C19b . . . 117.0(9)
C14b C19b C18b . . . 122.2(8)
N4b C20b N5b . . . 115.3(7)
N4b C20b C21b . . . 119.1(8)
N5b C20b C21b . . . 125.5(9)
N6b C21b C20b . . . 113.6(9)
N6b C21b C22b . . . 122.9(8)
C20b C21b C22b . . . 123.3(9)
C21b C22b C23b . . . 118.0(9)
C22b C23b C24b . . . 120.3(10)
C23b C24b C25b . . . 117.8(8)
N6b C25b C24b . . . 122.9(9)
N6b C25b C26b . . . 110.1(8)
C24b C25b C26b . . . 126.7(8)
O1b C26b N7b . . . 117.4(9)
O1b C26b C25b . . . 118.2(8)
N7b C26b C25b . . . 124.4(9)
N7b C27b C28b . . . 111.8(10)
N7b C29b C30b . . . 112.1(10)
N8b C31b C32b . . . 113.9(9)
N8b C33b C34b . . . 110.9(10)
O2c S1c O3c . . . 120.7(5)
O2c S1c N8c . . . 107.7(5)
O2c S1c C2c . . . 106.3(5)
O3c S1c N8c . . . 107.4(5)
O3c S1c C2c . . . 106.3(5)
N8c S1c C2c . . . 107.9(5)
Eu O1c C26c . . . 120.4(6)
Zn N1c C1c . . . 126.6(6)
Zn N1c C5c . . . 113.9(5)
C1c N1c C5c . . . 117.6(8)
Zn N2c C6c . . . 116.8(6)
Zn N2c C7c . . . 133.3(6)
C6c N2c C7c . . . 104.7(8)
C6c N3c C12c . . . 105.9(8)
C6c N3c C35c . . . 129.9(7)
C12c N3c C35c . . . 124.2(8)
Eu N4c C16c . . . 137.4(7)
Eu N4c C20c . . . 117.7(6)
C16c N4c C20c . . . 104.8(8)
C17c N5c C20c . . . 105.4(8)
C17c N5c C36c . . . 123.8(8)
C20c N5c C36c . . . 130.8(8)
Eu N6c C21c . . . 121.4(7)
Eu N6c C25c . . . 116.5(7)
C21c N6c C25c . . . 118.4(8)
C26c N7c C27c . . . 124.1(9)
C26c N7c C29c . . . 119.4(9)
C27c N7c C29c . . . 115.6(8)
S1c N8c C31c . . . 119.1(7)
S1c N8c C33c . . . 121.1(8)
C31c N8c C33c . . . 115.1(10)
N1c C1c C2c . . . 121.1(9)
S1c C2c C1c . . . 120.2(8)
S1c C2c C3c . . . 120.0(8)
C1c C2c C3c . . . 119.8(8)
C2c C3c C4c . . . 119.7(9)
C3c C4c C5c . . . 117.1(9)
N1c C5c C4c . . . 124.6(8)
N1c C5c C6c . . . 112.3(8)
C4c C5c C6c . . . 123.1(9)
N2c C6c N3c . . . 113.5(8)
N2c C6c C5c . . . 118.6(9)
N3c C6c C5c . . . 127.7(9)
N2c C7c C8c . . . 128.7(9)
N2c C7c C12c . . . 110.1(8)
C8c C7c C12c . . . 121.2(9)
C7c C8c C9c . . . 114.4(9)
C8c C9c C10c . . . 123.3(8)
C8c C9c C13c . . . 118.5(9)
C10c C9c C13c . . . 118.1(9)
C9c C10c C11c . . . 122.8(9)
C10c C11c C12c . . . 114.3(9)
N3c C12c C7c . . . 105.7(8)
N3c C12c C11c . . . 130.3(10)
C7c C12c C11c . . . 124.0(8)
C9c C13c C14c . . . 114.1(8)
C13c C14c C15c . . . 120.0(9)
C13c C14c C19c . . . 119.3(9)
C15c C14c C19c . . . 120.6(10)
C14c C15c C16c . . . 118.0(9)
N4c C16c C15c . . . 130.2(9)
N4c C16c C17c . . . 109.5(9)
C15c C16c C17c . . . 120.3(9)
N5c C17c C16c . . . 107.2(8)
N5c C17c C18c . . . 129.5(10)
C16c C17c C18c . . . 123.3(10)
C17c C18c C19c . . . 115.9(10)
C14c C19c C18c . . . 121.8(9)
N4c C20c N5c . . . 113.0(8)
N4c C20c C21c . . . 122.4(9)
N5c C20c C21c . . . 124.5(10)
N6c C21c C20c . . . 111.7(9)
N6c C21c C22c . . . 122.0(9)
C20c C21c C22c . . . 126.0(10)
C21c C22c C23c . . . 118.6(11)
C22c C23c C24c . . . 120.6(12)
C23c C24c C25c . . . 118.0(10)
N6c C25c C24c . . . 122.2(9)
N6c C25c C26c . . . 112.0(9)
C24c C25c C26c . . . 125.2(9)
O1c C26c N7c . . . 121.5(10)
O1c C26c C25c . . . 116.7(10)
N7c C26c C25c . . . 121.8(11)
N7c C27c C28c . . . 111.4(9)
N7c C29c C30c . . . 110.8(8)
N8c C31c C32c . . . 113.2(10)
N8c C33c C34c . . . 116.5(12)

loop_
_geom_bond_atom_site_label_1
_geom_bond_atom_site_label_2
_geom_bond_site_symmetry_1
_geom_bond_site_symmetry_2
_geom_bond_distance
Eu O1a . . 2.426(6)
Eu N4a . . 2.608(7)
Eu N6a . . 2.643(8)
Eu O1b . . 2.358(6)
Eu N4b . . 2.524(7)
Eu N6b . . 2.612(8)
Eu O1c . . 2.418(7)
Eu N4c . . 2.589(8)
Eu N6c . . 2.581(8)
Zn N1a . . 2.204(8)
Zn N2a . . 2.134(7)
Zn N1b . . 2.287(8)
Zn N2b . . 2.059(8)
Zn N1c . . 2.280(7)
Zn N2c . . 2.090(7)
S1a O2a . . 1.435(8)
S1a O3a . . 1.438(8)
S1a N8a . . 1.596(8)
S1a C2a . . 1.767(10)
O1a C26a . . 1.277(12)
N1a C1a . . 1.321(13)
N1a C5a . . 1.395(12)
N2a C6a . . 1.348(12)
N2a C7a . . 1.377(12)
N3a C6a . . 1.355(12)
N3a C12a . . 1.381(12)
N3a C35a . . 1.468(14)
N4a C16a . . 1.399(11)
N4a C20a . . 1.352(12)
N5a C17a . . 1.380(12)
N5a C20a . . 1.341(11)
N5a C36a . . 1.485(12)
N6a C21a . . 1.344(12)
N6a C25a . . 1.328(12)
N7a C26a . . 1.314(14)
N7a C27a . . 1.487(13)
N7a C29a . . 1.472(13)
N8a C31a . . 1.464(16)
N8a C33a . . 1.457(18)
C1a C2a . . 1.380(14)
C2a C3a . . 1.409(15)
C3a C4a . . 1.372(16)
C4a C5a . . 1.391(15)
C5a C6a . . 1.472(13)
C7a C8a . . 1.379(14)
C7a C12a . . 1.424(14)
C8a C9a . . 1.381(13)
C9a C10a . . 1.439(14)
C9a C13a . . 1.539(14)
C10a C11a . . 1.369(14)
C11a C12a . . 1.402(14)
C13a C14a . . 1.528(14)
C14a C15a . . 1.406(13)
C14a C19a . . 1.424(13)
C15a C16a . . 1.394(14)
C16a C17a . . 1.405(13)
C17a C18a . . 1.411(13)
C18a C19a . . 1.368(14)
C20a C21a . . 1.490(13)
C21a C22a . . 1.410(14)
C22a C23a . . 1.389(14)
C23a C24a . . 1.388(15)
C24a C25a . . 1.378(14)
C25a C26a . . 1.512(14)
C27a C28a . . 1.495(14)
C29a C30a . . 1.501(14)
C31a C32a . . 1.521(18)
C33a C34a . . 1.36(3)
S1b O2b . . 1.445(8)
S1b O3b . . 1.445(9)
S1b N8b . . 1.587(8)
S1b C2b . . 1.782(11)
O1b C26b . . 1.265(11)
N1b C1b . . 1.353(13)
N1b C5b . . 1.364(13)
N2b C6b . . 1.316(13)
N2b C7b . . 1.398(12)
N3b C6b . . 1.370(13)
N3b C12b . . 1.385(13)
N3b C35b . . 1.463(13)
N4b C16b . . 1.423(10)
N4b C20b . . 1.333(12)
N5b C17b . . 1.398(11)
N5b C20b . . 1.367(11)
N5b C36b . . 1.452(13)
N6b C21b . . 1.340(13)
N6b C25b . . 1.371(10)
N7b C26b . . 1.355(12)
N7b C27b . . 1.475(16)
N7b C29b . . 1.495(14)
N8b C31b . . 1.495(14)
N8b C33b . . 1.488(15)
C1b C2b . . 1.402(17)
C2b C3b . . 1.381(16)
C3b C4b . . 1.392(16)
C4b C5b . . 1.379(16)
C5b C6b . . 1.494(14)
C7b C8b . . 1.386(14)
C7b C12b . . 1.389(15)
C8b C9b . . 1.397(14)
C9b C10b . . 1.411(15)
C9b C13b . . 1.519(13)
C10b C11b . . 1.397(15)
C11b C12b . . 1.416(14)
C13b C14b . . 1.541(12)
C14b C15b . . 1.406(12)
C14b C19b . . 1.404(14)
C15b C16b . . 1.421(12)
C16b C17b . . 1.403(14)
C17b C18b . . 1.401(12)
C18b C19b . . 1.393(13)
C20b C21b . . 1.483(11)
C21b C22b . . 1.376(14)
C22b C23b . . 1.403(13)
C23b C24b . . 1.383(16)
C24b C25b . . 1.373(14)
C25b C26b . . 1.500(14)
C27b C28b . . 1.51(2)
C29b C30b . . 1.529(16)
C31b C32b . . 1.544(15)
C33b C34b . . 1.530(18)
S1c O2c . . 1.434(9)
S1c O3c . . 1.448(8)
S1c N8c . . 1.600(9)
S1c C2c . . 1.783(9)
O1c C26c . . 1.255(15)
N1c C1c . . 1.372(11)
N1c C5c . . 1.340(13)
N2c C6c . . 1.334(12)
N2c C7c . . 1.408(11)
N3c C6c . . 1.370(13)
N3c C12c . . 1.419(11)
N3c C35c . . 1.458(13)
N4c C16c . . 1.397(12)
N4c C20c . . 1.344(14)
N5c C17c . . 1.387(13)
N5c C20c . . 1.390(12)
N5c C36c . . 1.459(13)
N6c C21c . . 1.377(13)
N6c C25c . . 1.347(13)
N7c C26c . . 1.353(14)
N7c C27c . . 1.483(14)
N7c C29c . . 1.479(13)
N8c C31c . . 1.491(16)
N8c C33c . . 1.470(19)
C1c C2c . . 1.410(14)
C2c C3c . . 1.388(15)
C3c C4c . . 1.392(13)
C4c C5c . . 1.410(14)
C5c C6c . . 1.481(12)
C7c C8c . . 1.428(12)
C7c C12c . . 1.390(15)
C8c C9c . . 1.392(13)
C9c C10c . . 1.380(15)
C9c C13c . . 1.552(12)
C10c C11c . . 1.403(13)
C11c C12c . . 1.386(14)
C13c C14c . . 1.524(15)
C14c C15c . . 1.386(13)
C14c C19c . . 1.420(15)
C15c C16c . . 1.402(15)
C16c C17c . . 1.403(14)
C17c C18c . . 1.379(14)
C18c C19c . . 1.409(17)
C20c C21c . . 1.478(14)
C21c C22c . . 1.386(16)
C22c C23c . . 1.376(16)
C23c C24c . . 1.393(17)
C24c C25c . . 1.401(15)
C25c C26c . . 1.488(15)
C27c C28c . . 1.515(13)
C29c C30c . . 1.513(13)
C31c C32c . . 1.494(15)
C33c C34c . . 1.43(3)

loop_
_geom_torsion_atom_site_label_1
_geom_torsion_atom_site_label_2
_geom_torsion_atom_site_label_3
_geom_torsion_atom_site_label_4
_geom_torsion_site_symmetry_1
_geom_torsion_site_symmetry_2
_geom_torsion_site_symmetry_3
_geom_torsion_site_symmetry_4
_geom_torsion
N4a Eu O1a C26a . . . . -24.8(8)
N6a Eu O1a C26a . . . . -20.9(7)
O1b Eu O1a C26a . . . . -171.7(7)
N4b Eu O1a C26a . . . . 58.2(7)
N6b Eu O1a C26a . . . . 123.5(7)
O1c Eu O1a C26a . . . . -92.2(7)
N4c Eu O1a C26a . . . . 128.9(7)
N6c Eu O1a C26a . . . . -124.8(7)
O1a Eu N4a C16a . . . . -177.0(7)
O1a Eu N4a C20a . . . . -9.0(7)
N6a Eu N4a C16a . . . . 179.0(9)
N6a Eu N4a C20a . . . . -13.1(6)
O1b Eu N4a C16a . . . . -54.5(9)
O1b Eu N4a C20a . . . . 113.5(7)
N4b Eu N4a C16a . . . . 106.2(8)
N4b Eu N4a C20a . . . . -85.8(7)
N6b Eu N4a C16a . . . . 78.4(9)
N6b Eu N4a C20a . . . . -113.6(7)
O1c Eu N4a C16a . . . . -110.1(8)
O1c Eu N4a C20a . . . . 57.9(7)
N4c Eu N4a C16a . . . . 18.4(8)
N4c Eu N4a C20a . . . . -173.6(7)
N6c Eu N4a C16a . . . . -43.9(8)
N6c Eu N4a C20a . . . . 124.0(7)
O1a Eu N6a C21a . . . . -155.1(6)
O1a Eu N6a C25a . . . . -1.8(6)
N4a Eu N6a C21a . . . . 21.1(6)
N4a Eu N6a C25a . . . . 174.4(7)
O1b Eu N6a C21a . . . . -112.8(6)
O1b Eu N6a C25a . . . . 40.5(8)
N4b Eu N6a C21a . . . . 120.2(6)
N4b Eu N6a C25a . . . . -86.5(7)
N6b Eu N6a C21a . . . . 166.9(6)
N6b Eu N6a C25a . . . . -39.8(7)
O1c Eu N6a C21a . . . . -67.9(6)
O1c Eu N6a C25a . . . . 85.4(6)
N4c Eu N6a C21a . . . . 57.1(8)
N4c Eu N6a C25a . . . . -149.6(6)
N6c Eu N6a C21a . . . . -26.2(6)
N6c Eu N6a C25a . . . . 127.1(6)
O1a Eu O1b C26b . . . . -68.8(7)
N4a Eu O1b C26b . . . . 155.7(6)
N6a Eu O1b C26b . . . . -106.3(7)
N4b Eu O1b C26b . . . . .0(8)
N6b Eu O1b C26b . . . . -.1(7)
O1c Eu O1b C26b . . . . -148.4(7)
N4c Eu O1b C26b . . . . 79.5(7)
N6c Eu O1b C26b . . . . 144.9(7)
O1a Eu N4b C16b . . . . -114.4(8)
O1a Eu N4b C20b . . . . 66.2(6)
N4a Eu N4b C16b . . . . 10.9(8)
N4a Eu N4b C20b . . . . -168.4(6)
N6a Eu N4b C16b . . . . -49.5(8)
N6a Eu N4b C20b . . . . 131.2(7)
O1b Eu N4b C16b . . . . 175.7(7)
O1b Eu N4b C20b . . . . -3.7(7)
N6b Eu N4b C16b . . . . 175.8(8)
N6b Eu N4b C20b . . . . -3.5(6)
O1c Eu N4b C16b . . . . -61.9(9)
O1c Eu N4b C20b . . . . 118.8(6)
N4c Eu N4b C16b . . . . 100.1(8)
N4c Eu N4b C20b . . . . -79.2(6)
N6c Eu N4b C16b . . . . 69.3(9)
N6c Eu N4b C20b . . . . -110.0(7)
O1a Eu N6b C21b . . . . -76.1(6)
O1a Eu N6b C25b . . . . 78.4(6)
N4a Eu N6b C21b . . . . 44.2(8)
N4a Eu N6b C25b . . . . -161.3(6)
N6a Eu N6b C21b . . . . -39.5(7)
N6a Eu N6b C25b . . . . 115.1(6)
O1b Eu N6b C21b . . . . -167.5(7)
O1b Eu N6b C25b . . . . -12.9(6)
N4b Eu N6b C21b . . . . 12.6(6)
N4b Eu N6b C25b . . . . 167.2(7)
O1c Eu N6b C21b . . . . -124.9(6)
O1c Eu N6b C25b . . . . 29.7(7)
N4c Eu N6b C21b . . . . 107.2(6)
N4c Eu N6b C25b . . . . -98.2(6)
N6c Eu N6b C21b . . . . 154.0(6)
N6c Eu N6b C25b . . . . -51.4(7)
O1a Eu O1c C26c . . . . -174.3(7)
N4a Eu O1c C26c . . . . 56.3(6)
N6a Eu O1c C26c . . . . 120.0(7)
O1b Eu O1c C26c . . . . -91.1(6)
N4b Eu O1c C26c . . . . 132.9(6)
N6b Eu O1c C26c . . . . -129.3(6)
N4c Eu O1c C26c . . . . -24.2(7)
N6c Eu O1c C26c . . . . -19.3(6)
O1a Eu N4c C16c . . . . -56.1(8)
O1a Eu N4c C20c . . . . 121.1(6)
N4a Eu N4c C16c . . . . 102.6(8)
N4a Eu N4c C20c . . . . -80.2(6)
N6a Eu N4c C16c . . . . 71.5(9)
N6a Eu N4c C20c . . . . -111.3(6)
O1b Eu N4c C16c . . . . -115.8(8)
O1b Eu N4c C20c . . . . 61.4(6)
N4b Eu N4c C16c . . . . 11.8(8)
N4b Eu N4c C20c . . . . -171.0(6)
N6b Eu N4c C16c . . . . -51.0(8)
N6b Eu N4c C20c . . . . 126.2(6)
O1c Eu N4c C16c . . . . 178.1(7)
O1c Eu N4c C20c . . . . -4.7(7)
N6c Eu N4c C16c . . . . 173.2(8)
N6c Eu N4c C20c . . . . -9.6(6)
O1a Eu N6c C21c . . . . -123.2(6)
O1a Eu N6c C25c . . . . 34.6(7)
N4a Eu N6c C21c . . . . 114.9(6)
N4a Eu N6c C25c . . . . -87.3(6)
N6a Eu N6c C21c . . . . 157.7(6)
N6a Eu N6c C25c . . . . -44.5(6)
O1b Eu N6c C21c . . . . -72.4(6)
O1b Eu N6c C25c . . . . 85.4(6)
N4b Eu N6c C21c . . . . 51.5(7)
N4b Eu N6c C25c . . . . -150.7(6)
N6b Eu N6c C21c . . . . -35.6(6)
N6b Eu N6c C25c . . . . 122.2(6)
O1c Eu N6c C21c . . . . -159.0(6)
O1c Eu N6c C25c . . . . -1.2(6)
N4c Eu N6c C21c . . . . 16.7(6)
N4c Eu N6c C25c . . . . 174.5(7)
N2a Zn N1a C1a . . . . -157.4(7)
N2a Zn N1a C5a . . . . -7.2(6)
N1b Zn N1a C1a . . . . 123.1(7)
N1b Zn N1a C5a . . . . -86.7(6)
N2b Zn N1a C1a . . . . 130(2)
N2b Zn N1a C5a . . . . -80(3)
N1c Zn N1a C1a . . . . 20.5(7)
N1c Zn N1a C5a . . . . 170.7(6)
N2c Zn N1a C1a . . . . -53.8(7)
N2c Zn N1a C5a . . . . 96.4(7)
N1a Zn N2a C6a . . . . -7.1(6)
N1a Zn N2a C7a . . . . -157.1(9)
N1b Zn N2a C6a . . . . 93.0(7)
N1b Zn N2a C7a . . . . -57.0(8)
N2b Zn N2a C6a . . . . 166.1(6)
N2b Zn N2a C7a . . . . 16.0(9)
N1c Zn N2a C6a . . . . -23(3)
N1c Zn N2a C7a . . . . -172.9(16)
N2c Zn N2a C6a . . . . -88.5(7)
N2c Zn N2a C7a . . . . 121.5(8)
N1a Zn N1b C1b . . . . 16.9(6)
N1a Zn N1b C5b . . . . 167.2(6)
N2a Zn N1b C1b . . . . -58.3(6)
N2a Zn N1b C5b . . . . 92.0(6)
N2b Zn N1b C1b . . . . -162.3(7)
N2b Zn N1b C5b . . . . -12.0(6)
N1c Zn N1b C1b . . . . 114.4(6)
N1c Zn N1b C5b . . . . -95.2(6)
N2c Zn N1b C1b . . . . 144(4)
N2c Zn N1b C5b . . . . -65(4)
N1a Zn N2b C6b . . . . -8(3)
N1a Zn N2b C7b . . . . -174.4(18)
N2a Zn N2b C6b . . . . -79.2(7)
N2a Zn N2b C7b . . . . 114.2(7)
N1b Zn N2b C6b . . . . -.9(6)
N1b Zn N2b C7b . . . . -167.6(7)
N1c Zn N2b C6b . . . . 102.1(6)
N1c Zn N2b C7b . . . . -64.6(7)
N2c Zn N2b C6b . . . . 175.9(6)
N2c Zn N2b C7b . . . . 9.3(7)
N1a Zn N1c C1c . . . . 108.8(7)
N1a Zn N1c C5c . . . . -87.2(7)
N2a Zn N1c C1c . . . . 124.2(18)
N2a Zn N1c C5c . . . . -72(2)
N1b Zn N1c C1c . . . . 9.6(8)
N1b Zn N1c C5c . . . . 173.6(6)
N2b Zn N1c C1c . . . . -64.6(7)
N2b Zn N1c C5c . . . . 99.5(7)
N2c Zn N1c C1c . . . . -168.4(8)
N2c Zn N1c C5c . . . . -4.4(6)
N1a Zn N2c C6c . . . . 90.0(7)
N1a Zn N2c C7c . . . . -60.1(7)
N2a Zn N2c C6c . . . . 165.1(6)
N2a Zn N2c C7c . . . . 15.0(8)
N1b Zn N2c C6c . . . . -38(4)
N1b Zn N2c C7c . . . . 172(4)
N2b Zn N2c C6c . . . . -90.4(7)
N2b Zn N2c C7c . . . . 119.5(7)
N1c Zn N2c C6c . . . . -7.4(6)
N1c Zn N2c C7c . . . . -157.6(8)
O2a S1a N8a C31a . . . . -20.9(10)
O2a S1a N8a C33a . . . . 167.6(10)
O3a S1a N8a C31a . . . . -153.6(9)
O3a S1a N8a C33a . . . . 34.9(11)
C2a S1a N8a C31a . . . . 91.5(10)
C2a S1a N8a C33a . . . . -80.1(11)
O2a S1a C2a C1a . . . . 43.8(8)
O2a S1a C2a C3a . . . . -128.0(8)
O3a S1a C2a C1a . . . . 173.3(7)
O3a S1a C2a C3a . . . . 1.6(9)
N8a S1a C2a C1a . . . . -69.0(9)
N8a S1a C2a C3a . . . . 119.2(8)
Eu O1a C26a N7a . . . . -140.5(7)
Eu O1a C26a C25a . . . . 39.5(9)
Zn N1a C1a C2a . . . . 149.3(7)
C5a N1a C1a C2a . . . . -.1(13)
Zn N1a C5a C4a . . . . -154.0(7)
Zn N1a C5a C6a . . . . 18.7(9)
C1a N1a C5a C4a . . . . -2.2(12)
C1a N1a C5a C6a . . . . 170.5(8)
Zn N2a C6a N3a . . . . -158.3(6)
Zn N2a C6a C5a . . . . 20.6(10)
C7a N2a C6a N3a . . . . .2(10)
C7a N2a C6a C5a . . . . 179.1(8)
Zn N2a C7a C8a . . . . -28.5(14)
Zn N2a C7a C12a . . . . 150.9(7)
C6a N2a C7a C8a . . . . 179.8(9)
C6a N2a C7a C12a . . . . -.8(9)
C12a N3a C6a N2a . . . . .5(10)
C12a N3a C6a C5a . . . . -178.2(9)
C35a N3a C6a N2a . . . . 177.4(8)
C35a N3a C6a C5a . . . . -1.4(15)
C6a N3a C12a C7a . . . . -1.0(9)
C6a N3a C12a C11a . . . . 177.5(10)
C35a N3a C12a C7a . . . . -178.0(8)
C35a N3a C12a C11a . . . . .4(15)
Eu N4a C16a C15a . . . . -8.2(14)
Eu N4a C16a C17a . . . . 169.9(6)
C20a N4a C16a C15a . . . . -177.5(9)
C20a N4a C16a C17a . . . . .6(9)
Eu N4a C20a N5a . . . . -173.2(6)
Eu N4a C20a C21a . . . . 6.0(10)
C16a N4a C20a N5a . . . . -1.9(10)
C16a N4a C20a C21a . . . . 177.2(8)
C20a N5a C17a C16a . . . . -1.9(9)
C20a N5a C17a C18a . . . . 176.5(10)
C36a N5a C17a C16a . . . . -179.7(8)
C36a N5a C17a C18a . . . . -1.3(14)
C17a N5a C20a N4a . . . . 2.5(10)
C17a N5a C20a C21a . . . . -176.6(9)
C36a N5a C20a N4a . . . . -179.9(8)
C36a N5a C20a C21a . . . . 1.0(14)
Eu N6a C21a C20a . . . . -26.3(9)
Eu N6a C21a C22a . . . . 150.5(7)
C25a N6a C21a C20a . . . . -179.2(8)
C25a N6a C21a C22a . . . . -2.4(12)
Eu N6a C25a C24a . . . . -151.8(8)
Eu N6a C25a C26a . . . . 19.2(9)
C21a N6a C25a C24a . . . . 2.1(13)
C21a N6a C25a C26a . . . . 173.1(8)
C27a N7a C26a O1a . . . . 158.4(8)
C27a N7a C26a C25a . . . . -21.5(12)
C29a N7a C26a O1a . . . . -8.7(12)
C29a N7a C26a C25a . . . . 171.3(8)
C26a N7a C27a C28a . . . . -78.7(11)
C29a N7a C27a C28a . . . . 89.0(10)
C26a N7a C29a C30a . . . . -112.5(10)
C27a N7a C29a C30a . . . . 79.5(10)
S1a N8a C31a C32a . . . . 102.4(10)
C33a N8a C31a C32a . . . . -86.1(14)
S1a N8a C33a C34a . . . . 113.0(12)
C31a N8a C33a C34a . . . . -58.7(16)
N1a C1a C2a S1a . . . . -170.8(7)
N1a C1a C2a C3a . . . . 1.3(14)
S1a C2a C3a C4a . . . . 171.5(8)
C1a C2a C3a C4a . . . . -.3(13)
C2a C3a C4a C5a . . . . -1.9(14)
C3a C4a C5a N1a . . . . 3.2(14)
C3a C4a C5a C6a . . . . -168.2(9)
N1a C5a C6a N2a . . . . -26.5(11)
N1a C5a C6a N3a . . . . 152.2(9)
C4a C5a C6a N2a . . . . 145.7(10)
C4a C5a C6a N3a . . . . -35.6(15)
N2a C7a C8a C9a . . . . 178.2(9)
C12a C7a C8a C9a . . . . -1.2(13)
N2a C7a C12a N3a . . . . 1.1(10)
N2a C7a C12a C11a . . . . -177.6(8)
C8a C7a C12a N3a . . . . -179.4(8)
C8a C7a C12a C11a . . . . 1.9(13)
C7a C8a C9a C10a . . . . .2(13)
C7a C8a C9a C13a . . . . -178.8(8)
C8a C9a C10a C11a . . . . -.0(13)
C13a C9a C10a C11a . . . . 179.0(8)
C8a C9a C13a C14a . . . . -20.3(11)
C10a C9a C13a C14a . . . . 160.7(8)
C9a C10a C11a C12a . . . . .7(13)
C10a C11a C12a N3a . . . . -179.9(9)
C10a C11a C12a C7a . . . . -1.6(13)
C9a C13a C14a C15a . . . . -65.3(10)
C9a C13a C14a C19a . . . . 116.0(9)
C13a C14a C15a C16a . . . . -176.0(8)
C19a C14a C15a C16a . . . . 2.7(13)
C13a C14a C19a C18a . . . . 178.1(8)
C15a C14a C19a C18a . . . . -.5(13)
C14a C15a C16a N4a . . . . 175.3(9)
C14a C15a C16a C17a . . . . -2.7(13)
N4a C16a C17a N5a . . . . .8(10)
N4a C16a C17a C18a . . . . -177.8(8)
C15a C16a C17a N5a . . . . 179.2(8)
C15a C16a C17a C18a . . . . .5(13)
N5a C17a C18a C19a . . . . -176.7(9)
C16a C17a C18a C19a . . . . 1.6(13)
C17a C18a C19a C14a . . . . -1.6(13)
N4a C20a C21a N6a . . . . 13.3(11)
N4a C20a C21a C22a . . . . -163.5(8)
N5a C20a C21a N6a . . . . -167.7(8)
N5a C20a C21a C22a . . . . 15.6(14)
N6a C21a C22a C23a . . . . .7(13)
C20a C21a C22a C23a . . . . 177.1(9)
C21a C22a C23a C24a . . . . 1.5(14)
C22a C23a C24a C25a . . . . -1.8(14)
C23a C24a C25a N6a . . . . -.1(14)
C23a C24a C25a C26a . . . . -170.1(9)
N6a C25a C26a O1a . . . . -37.7(10)
N6a C25a C26a N7a . . . . 142.3(8)
C24a C25a C26a O1a . . . . 133.5(9)
C24a C25a C26a N7a . . . . -46.5(13)
O2b S1b N8b C31b . . . . 175.4(8)
O2b S1b N8b C33b . . . . -14.1(10)
O3b S1b N8b C31b . . . . 44.7(9)
O3b S1b N8b C33b . . . . -144.8(9)
C2b S1b N8b C31b . . . . -69.2(10)
C2b S1b N8b C33b . . . . 101.3(10)
O2b S1b C2b C1b . . . . 32.5(8)
O2b S1b C2b C3b . . . . -141.8(8)
O3b S1b C2b C1b . . . . 161.8(7)
O3b S1b C2b C3b . . . . -12.6(9)
N8b S1b C2b C1b . . . . -82.2(8)
N8b S1b C2b C3b . . . . 103.5(8)
Eu O1b C26b N7b . . . . -169.5(6)
Eu O1b C26b C25b . . . . 12.1(11)
Zn N1b C1b C2b . . . . 147.0(7)
C5b N1b C1b C2b . . . . -1.8(11)
Zn N1b C5b C4b . . . . -151.6(7)
Zn N1b C5b C6b . . . . 20.8(8)
C1b N1b C5b C4b . . . . .4(11)
C1b N1b C5b C6b . . . . 172.8(7)
Zn N2b C6b N3b . . . . -168.5(5)
Zn N2b C6b C5b . . . . 13.2(10)
C7b N2b C6b N3b . . . . 1.5(9)
C7b N2b C6b C5b . . . . -176.7(7)
Zn N2b C7b C8b . . . . -13.6(13)
Zn N2b C7b C12b . . . . 165.4(6)
C6b N2b C7b C8b . . . . 178.6(8)
C6b N2b C7b C12b . . . . -2.4(9)
C12b N3b C6b N2b . . . . -.0(9)
C12b N3b C6b C5b . . . . 178.0(8)
C35b N3b C6b N2b . . . . 176.4(8)
C35b N3b C6b C5b . . . . -5.5(14)
C6b N3b C12b C7b . . . . -1.5(9)
C6b N3b C12b C11b . . . . 178.8(9)
C35b N3b C12b C7b . . . . -178.1(8)
C35b N3b C12b C11b . . . . 2.2(14)
Eu N4b C16b C15b . . . . 6.9(14)
Eu N4b C16b C17b . . . . -179.5(6)
C20b N4b C16b C15b . . . . -173.7(9)
C20b N4b C16b C17b . . . . -.0(9)
Eu N4b C20b N5b . . . . 178.2(5)
Eu N4b C20b C21b . . . . -4.6(10)
C16b N4b C20b N5b . . . . -1.3(9)
C16b N4b C20b C21b . . . . 175.9(8)
C20b N5b C17b C16b . . . . -1.9(9)
C20b N5b C17b C18b . . . . 176.3(10)
C36b N5b C17b C16b . . . . 177.0(8)
C36b N5b C17b C18b . . . . -4.8(14)
C17b N5b C20b N4b . . . . 2.1(10)
C17b N5b C20b C21b . . . . -174.8(8)
C36b N5b C20b N4b . . . . -176.7(8)
C36b N5b C20b C21b . . . . 6.4(14)
Eu N6b C21b C20b . . . . -19.2(9)
Eu N6b C21b C22b . . . . 154.9(7)
C25b N6b C21b C20b . . . . -173.5(7)
C25b N6b C21b C22b . . . . .6(13)
Eu N6b C25b C24b . . . . -152.8(8)
Eu N6b C25b C26b . . . . 21.9(9)
C21b N6b C25b C24b . . . . 2.3(13)
C21b N6b C25b C26b . . . . 177.0(8)
C27b N7b C26b O1b . . . . 1.1(12)
C27b N7b C26b C25b . . . . 179.4(9)
C29b N7b C26b O1b . . . . 178.9(8)
C29b N7b C26b C25b . . . . -2.8(13)
C26b N7b C27b C28b . . . . 103.7(11)
C29b N7b C27b C28b . . . . -74.2(10)
C26b N7b C29b C30b . . . . 99.0(11)
C27b N7b C29b C30b . . . . -83.1(12)
S1b N8b C31b C32b . . . . 96.9(9)
C33b N8b C31b C32b . . . . -74.5(11)
S1b N8b C33b C34b . . . . 100.6(11)
C31b N8b C33b C34b . . . . -88.4(12)
N1b C1b C2b S1b . . . . -172.5(6)
N1b C1b C2b C3b . . . . 2.0(12)
S1b C2b C3b C4b . . . . 173.7(7)
C1b C2b C3b C4b . . . . -.7(13)
C2b C3b C4b C5b . . . . -.7(13)
C3b C4b C5b N1b . . . . .8(12)
C3b C4b C5b C6b . . . . -170.4(8)
N1b C5b C6b N2b . . . . -23.3(10)
N1b C5b C6b N3b . . . . 158.8(8)
C4b C5b C6b N2b . . . . 149.0(9)
C4b C5b C6b N3b . . . . -29.0(13)
N2b C7b C8b C9b . . . . 178.8(8)
C12b C7b C8b C9b . . . . -.0(12)
N2b C7b C12b N3b . . . . 2.4(9)
N2b C7b C12b C11b . . . . -177.9(8)
C8b C7b C12b N3b . . . . -178.5(8)
C8b C7b C12b C11b . . . . 1.2(13)
C7b C8b C9b C10b . . . . -.5(12)
C7b C8b C9b C13b . . . . -178.6(7)
C8b C9b C10b C11b . . . . -.2(13)
C13b C9b C10b C11b . . . . 178.0(8)
C8b C9b C13b C14b . . . . -33.8(10)
C10b C9b C13b C14b . . . . 148.0(8)
C9b C10b C11b C12b . . . . 1.3(13)
C10b C11b C12b N3b . . . . 177.9(9)
C10b C11b C12b C7b . . . . -1.7(13)
C9b C13b C14b C15b . . . . -67.5(9)
C9b C13b C14b C19b . . . . 115.7(9)
C13b C14b C15b C16b . . . . -176.5(8)
C19b C14b C15b C16b . . . . .3(12)
C13b C14b C19b C18b . . . . 177.2(8)
C15b C14b C19b C18b . . . . .5(14)
C14b C15b C16b N4b . . . . 173.9(8)
C14b C15b C16b C17b . . . . 1.0(12)
N4b C16b C17b N5b . . . . 1.3(10)
N4b C16b C17b C18b . . . . -177.2(8)
C15b C16b C17b N5b . . . . 175.4(8)
C15b C16b C17b C18b . . . . -3.1(13)
N5b C17b C18b C19b . . . . -174.2(9)
C16b C17b C18b C19b . . . . 3.7(13)
C17b C18b C19b C14b . . . . -2.5(14)
N4b C20b C21b N6b . . . . 15.7(11)
N4b C20b C21b C22b . . . . -158.3(9)
N5b C20b C21b N6b . . . . -167.4(8)
N5b C20b C21b C22b . . . . 18.5(14)
N6b C21b C22b C23b . . . . -2.7(14)
C20b C21b C22b C23b . . . . 170.8(9)
C21b C22b C23b C24b . . . . 2.2(15)
C22b C23b C24b C25b . . . . .4(16)
C23b C24b C25b N6b . . . . -2.8(15)
C23b C24b C25b C26b . . . . -176.5(9)
N6b C25b C26b O1b . . . . -22.4(11)
N6b C25b C26b N7b . . . . 159.3(8)
C24b C25b C26b O1b . . . . 152.0(10)
C24b C25b C26b N7b . . . . -26.2(14)
O2c S1c N8c C31c . . . . -43.5(9)
O2c S1c N8c C33c . . . . 161.9(9)
O3c S1c N8c C31c . . . . -174.9(8)
O3c S1c N8c C33c . . . . 30.4(10)
C2c S1c N8c C31c . . . . 70.8(9)
C2c S1c N8c C33c . . . . -83.8(10)
O2c S1c C2c C1c . . . . 22.4(9)
O2c S1c C2c C3c . . . . -159.5(8)
O3c S1c C2c C1c . . . . 152.2(8)
O3c S1c C2c C3c . . . . -29.7(10)
N8c S1c C2c C1c . . . . -92.8(9)
N8c S1c C2c C3c . . . . 85.3(9)
Eu O1c C26c N7c . . . . -146.0(6)
Eu O1c C26c C25c . . . . 36.9(9)
Zn N1c C1c C2c . . . . 165.5(7)
C5c N1c C1c C2c . . . . 2.0(12)
Zn N1c C5c C4c . . . . -165.9(7)
Zn N1c C5c C6c . . . . 13.9(9)
C1c N1c C5c C4c . . . . -.3(13)
C1c N1c C5c C6c . . . . 179.5(8)
Zn N2c C6c N3c . . . . -158.0(6)
Zn N2c C6c C5c . . . . 18.2(10)
C7c N2c C6c N3c . . . . .0(9)
C7c N2c C6c C5c . . . . 176.2(7)
Zn N2c C7c C8c . . . . -28.4(13)
Zn N2c C7c C12c . . . . 151.1(6)
C6c N2c C7c C8c . . . . 179.0(9)
C6c N2c C7c C12c . . . . -1.6(9)
C12c N3c C6c N2c . . . . 1.4(9)
C12c N3c C6c C5c . . . . -174.3(8)
C35c N3c C6c N2c . . . . 177.6(8)
C35c N3c C6c C5c . . . . 1.9(14)
C6c N3c C12c C7c . . . . -2.3(9)
C6c N3c C12c C11c . . . . 178.0(9)
C35c N3c C12c C7c . . . . -178.7(8)
C35c N3c C12c C11c . . . . 1.6(14)
Eu N4c C16c C15c . . . . .8(13)
Eu N4c C16c C17c . . . . 178.7(6)
C20c N4c C16c C15c . . . . -176.6(9)
C20c N4c C16c C17c . . . . 1.2(9)
Eu N4c C20c N5c . . . . 179.6(5)
Eu N4c C20c C21c . . . . 3.4(10)
C16c N4c C20c N5c . . . . -2.3(9)
C16c N4c C20c C21c . . . . -178.5(8)
C20c N5c C17c C16c . . . . -1.6(9)
C20c N5c C17c C18c . . . . 179.6(9)
C36c N5c C17c C16c . . . . 179.4(7)
C36c N5c C17c C18c . . . . .6(14)
C17c N5c C20c N4c . . . . 2.5(9)
C17c N5c C20c C21c . . . . 178.6(8)
C36c N5c C20c N4c . . . . -178.6(8)
C36c N5c C20c C21c . . . . -2.5(14)
Eu N6c C21c C20c . . . . -20.7(9)
Eu N6c C21c C22c . . . . 153.2(8)
C25c N6c C21c C20c . . . . -178.1(8)
C25c N6c C21c C22c . . . . -4.2(13)
Eu N6c C25c C24c . . . . -154.3(8)
Eu N6c C25c C26c . . . . 17.2(9)
C21c N6c C25c C24c . . . . 4.2(13)
C21c N6c C25c C26c . . . . 175.6(8)
C27c N7c C26c O1c . . . . 162.5(8)
C27c N7c C26c C25c . . . . -20.5(12)
C29c N7c C26c O1c . . . . -6.4(11)
C29c N7c C26c C25c . . . . 170.6(7)
C26c N7c C27c C28c . . . . -80.7(11)
C29c N7c C27c C28c . . . . 88.6(10)
C26c N7c C29c C30c . . . . -102.9(10)
C27c N7c C29c C30c . . . . 87.4(10)
S1c N8c C31c C32c . . . . 129.8(9)
C33c N8c C31c C32c . . . . -74.1(13)
S1c N8c C33c C34c . . . . 98.9(13)
C31c N8c C33c C34c . . . . -56.7(14)
N1c C1c C2c S1c . . . . 175.5(7)
N1c C1c C2c C3c . . . . -2.6(14)
S1c C2c C3c C4c . . . . -176.6(8)
C1c C2c C3c C4c . . . . 1.5(14)
C2c C3c C4c C5c . . . . .1(14)
C3c C4c C5c N1c . . . . -.8(14)
C3c C4c C5c C6c . . . . 179.5(9)
N1c C5c C6c N2c . . . . -21.5(11)
N1c C5c C6c N3c . . . . 154.0(9)
C4c C5c C6c N2c . . . . 158.3(9)
C4c C5c C6c N3c . . . . -26.2(14)
N2c C7c C8c C9c . . . . 176.6(8)
C12c C7c C8c C9c . . . . -2.8(12)
N2c C7c C12c N3c . . . . 2.4(9)
N2c C7c C12c C11c . . . . -177.9(8)
C8c C7c C12c N3c . . . . -178.1(8)
C8c C7c C12c C11c . . . . 1.6(13)
C7c C8c C9c C10c . . . . 2.3(12)
C7c C8c C9c C13c . . . . -177.1(7)
C8c C9c C10c C11c . . . . -.5(14)
C13c C9c C10c C11c . . . . 178.9(8)
C8c C9c C13c C14c . . . . -22.1(11)
C10c C9c C13c C14c . . . . 158.5(8)
C9c C10c C11c C12c . . . . -.9(13)
C10c C11c C12c N3c . . . . 179.9(8)
C10c C11c C12c C7c . . . . .3(12)
C9c C13c C14c C15c . . . . -69.5(10)
C9c C13c C14c C19c . . . . 112.2(9)
C13c C14c C15c C16c . . . . -177.8(7)
C19c C14c C15c C16c . . . . .6(12)
C13c C14c C19c C18c . . . . 177.2(8)
C15c C14c C19c C18c . . . . -1.1(13)
C14c C15c C16c N4c . . . . 178.9(8)
C14c C15c C16c C17c . . . . 1.3(12)
N4c C16c C17c N5c . . . . .2(9)
N4c C16c C17c C18c . . . . 179.2(8)
C15c C16c C17c N5c . . . . 178.3(7)
C15c C16c C17c C18c . . . . -2.7(13)
N5c C17c C18c C19c . . . . -179.2(8)
C16c C17c C18c C19c . . . . 2.1(13)
C17c C18c C19c C14c . . . . -.2(13)
N4c C20c C21c N6c . . . . 11.0(12)
N4c C20c C21c C22c . . . . -162.6(9)
N5c C20c C21c N6c . . . . -164.8(8)
N5c C20c C21c C22c . . . . 21.7(14)
N6c C21c C22c C23c . . . . 3.3(15)
C20c C21c C22c C23c . . . . 176.2(10)
C21c C22c C23c C24c . . . . -2.3(17)
C22c C23c C24c C25c . . . . 2.2(16)
C23c C24c C25c N6c . . . . -3.2(15)
C23c C24c C25c C26c . . . . -173.5(10)
N6c C25c C26c O1c . . . . -35.1(10)
N6c C25c C26c N7c . . . . 147.7(8)
C24c C25c C26c O1c . . . . 136.0(10)
C24c C25c C26c N7c . . . . -41.1(13)
